data_7225823
loop_
_publ_author_name
'Pan, Jia-li'
'Guo, Qian'
'Yang, Bing'
'Li, Yu-yi'
'Cao, Jin-ge'
'Meng, Xiang-gao'
'Xiao, Feng-ping'

_publ_section_title
;
 Tetra-Fe(iii) and deca-Mn(iii) metallacrowns built from
 bis-salicylhydrazide ligands: synthesis, structures and magnetic
 properties
;
_journal_issue 33
_journal_name_full CrystEngComm
_journal_page_first 6143
_journal_paper_doi 10.1039/C6CE01100D
_journal_volume 18
_journal_year 2016
_chemical_formula_moiety 'C117 H106 Br10 Mn10 N26 O38'
_chemical_formula_sum 'C117 H106 Br10 Mn10 N26 O38'
_chemical_formula_weight 3832.77
_chemical_properties_physical ', Air-sensitive'
_space_group_crystal_system triclinic
_space_group_IT_number 2
_space_group_name_Hall '-P 1'
_space_group_name_H-M_alt 'P -1'
_symmetry_space_group_name_Hall '-P 1'
_symmetry_space_group_name_H-M 'P -1'
_atom_sites_solution_hydrogens mixed
_audit_creation_method SHELXL-2014/7
_audit_update_record
;
2016-06-23 deposited with the CCDC.
2016-07-04 downloaded from the CCDC.
;
_cell_angle_alpha 113.598(6)
_cell_angle_beta 91.571(7)
_cell_angle_gamma 95.727(6)
_cell_formula_units_Z 2
_cell_length_a 20.239(9)
_cell_length_b 21.285(9)
_cell_length_c 26.335(11)
_cell_measurement_reflns_used 7588
_cell_measurement_temperature 150(2)
_cell_measurement_theta_max 19.11
_cell_measurement_theta_min 2.23
_cell_volume 10316(8)
_computing_cell_refinement 'Bruker SAINT'
_computing_data_collection 'Bruker APEX2'
_computing_data_reduction 'Bruker SAINT'
_computing_molecular_graphics 'Bruker SHELXTL'
_computing_publication_material 'Bruker SHELXTL'
_computing_structure_refinement 'SHELXL-2014/7 (Sheldrick, 2014)'
_computing_structure_solution 'SHELXS-97 (Sheldrick 2008)'
_diffrn_ambient_temperature 150(2)
_diffrn_measured_fraction_theta_full 0.971
_diffrn_measured_fraction_theta_max 0.971
_diffrn_measurement_device_type 'Bruker APEX-II CCD'
_diffrn_measurement_method '\f and \w scans'
_diffrn_radiation_type MoK\a
_diffrn_radiation_wavelength 0.71073
_diffrn_reflns_av_R_equivalents 0.1215
_diffrn_reflns_av_unetI/netI 0.1679
_diffrn_reflns_Laue_measured_fraction_full 0.971
_diffrn_reflns_Laue_measured_fraction_max 0.971
_diffrn_reflns_limit_h_max 18
_diffrn_reflns_limit_h_min -18
_diffrn_reflns_limit_k_max 18
_diffrn_reflns_limit_k_min -19
_diffrn_reflns_limit_l_max 24
_diffrn_reflns_limit_l_min 0
_diffrn_reflns_number 16974
_diffrn_reflns_point_group_measured_fraction_full 0.971
_diffrn_reflns_point_group_measured_fraction_max 0.971
_diffrn_reflns_theta_full 19.343
_diffrn_reflns_theta_max 19.343
_diffrn_reflns_theta_min 1.014
_exptl_absorpt_coefficient_mu 2.585
_exptl_absorpt_correction_T_max 0.7824
_exptl_absorpt_correction_T_min 0.6264
_exptl_absorpt_correction_type multi-scan
_exptl_absorpt_process_details 'SADABS, Sheldrick,2008'
_exptl_crystal_colour black
_exptl_crystal_density_diffrn 1.234
_exptl_crystal_description needle
_exptl_crystal_F_000 3788
_exptl_crystal_recrystallization_method 'Re-crystallisation from solvent'
_exptl_crystal_size_max 0.100
_exptl_crystal_size_mid 0.080
_exptl_crystal_size_min 0.030
_platon_squeeze_details
;
The total potential solvent accessible void volume is ca.  4300.7 Ang^3.
Electron Count per Cell is equal to 1884  which should be included 
in D(calc), F000 & Mol.Wght.

There are ca. twenty four DMF solvent molecules distributed to each 
coorination molecule according to the SQUEEZE/PLATON result.
;
_refine_diff_density_max 1.193
_refine_diff_density_min -0.690
_refine_diff_density_rms 0.150
_refine_ls_extinction_method none
_refine_ls_goodness_of_fit_ref 1.133
_refine_ls_hydrogen_treatment constr
_refine_ls_matrix_type full
_refine_ls_number_parameters 1654
_refine_ls_number_reflns 16974
_refine_ls_number_restraints 696
_refine_ls_restrained_S_all 1.140
_refine_ls_R_factor_all 0.1638
_refine_ls_R_factor_gt 0.0989
_refine_ls_shift/su_max 0.000
_refine_ls_shift/su_mean 0.000
_refine_ls_structure_factor_coef Fsqd
_refine_ls_weighting_details 'w=1/[\s^2^(Fo^2^)+(0.1048P)^2^] where P=(Fo^2^+2Fc^2^)/3'
_refine_ls_weighting_scheme calc
_refine_ls_wR_factor_gt 0.2351
_refine_ls_wR_factor_ref 0.2597
_reflns_Friedel_coverage 0.000
_reflns_number_gt 8296
_reflns_number_total 16974
_reflns_threshold_expression 'I > 2\s(I)'
_cod_data_source_file c6ce01100d2.cif
_cod_data_source_block 4
_cod_depositor_comments 'Adding full bibliography for 7225820--7225823.cif.'
_cod_database_code 7225823
_shelx_shelxl_version_number 2014/7
_shelx_space_group_comment
; 
The symmetry employed for this shelxl refinement is uniquely defined 
by the following loop, which should always be used as a source of 
symmetry information in preference to the above space-group names. 
They are only intended as comments. 
;
_shelx_estimated_absorpt_t_min 0.782
_shelx_estimated_absorpt_t_max 0.926
_solvent_exptl_crystal_recrystallization_method 'DMF and Pyridine'

loop_
_space_group_symop_operation_xyz
'x, y, z'
'-x, -y, -z'

loop_
_atom_site_label
_atom_site_type_symbol
_atom_site_fract_x
_atom_site_fract_y
_atom_site_fract_z
_atom_site_U_iso_or_equiv
_atom_site_adp_type
_atom_site_occupancy
_atom_site_site_symmetry_order
_atom_site_calc_flag
_atom_site_refinement_flags_posn
_atom_site_refinement_flags_adp
Mn1 Mn 0.34792(17) 0.19021(15) 0.76049(12) 0.0597(10) Uani 1 1 d . .
Mn2 Mn 0.33401(15) 0.41640(13) 0.90916(12) 0.0494(9) Uani 1 1 d . .
Mn3 Mn 0.14087(15) 0.40702(12) 1.01090(11) 0.0402(8) Uani 1 1 d . .
Mn4 Mn 0.01571(15) 0.17967(12) 0.91307(10) 0.0388(8) Uani 1 1 d . .
Mn5 Mn 0.13379(15) -0.01970(12) 0.88258(11) 0.0424(8) Uani 1 1 d . .
Mn6 Mn 0.33728(16) -0.11229(14) 0.79606(12) 0.0540(9) Uani 1 1 d . .
Mn7 Mn 0.32880(16) -0.33911(14) 0.64399(12) 0.0564(9) Uani 1 1 d . .
Mn8 Mn 0.14566(16) -0.37148(13) 0.50993(11) 0.0487(9) Uani 1 1 d . .
Mn9 Mn 0.02290(15) -0.17309(13) 0.58949(11) 0.0459(9) Uani 1 1 d . .
Mn10 Mn 0.14718(17) 0.05493(13) 0.64007(11) 0.0554(10) Uani 1 1 d . .
Br1A Br 0.3338(2) 0.1884(2) 0.48009(14) 0.1745(18) Uani 1 1 d . U
Br2A Br 0.30255(14) -0.09648(13) 1.07774(10) 0.0889(9) Uani 1 1 d . .
N1A N 0.2775(9) 0.1455(7) 0.7024(6) 0.057(5) Uani 1 1 d . .
N2A N 0.2248(7) 0.1082(8) 0.7172(6) 0.046(4) Uani 1 1 d . .
N3A N 0.2120(7) -0.0580(6) 0.8172(5) 0.026(4) Uani 1 1 d . .
N4A N 0.2609(6) -0.0822(6) 0.8390(5) 0.025(3) Uani 1 1 d . U
O1A O 0.3905(7) 0.2273(6) 0.7129(6) 0.070(4) Uani 1 1 d . .
O2A O 0.2096(7) 0.1229(6) 0.6257(5) 0.056(4) Uani 1 1 d . U
O3A O 0.2962(7) 0.1482(5) 0.7978(5) 0.043(3) Uani 1 1 d . .
O4A O 0.2913(7) -0.0769(5) 0.7530(5) 0.045(3) Uani 1 1 d . .
O5A O 0.1888(6) -0.0718(5) 0.9069(5) 0.042(3) Uani 1 1 d . U
O6A O 0.3742(6) -0.1420(6) 0.8460(6) 0.068(4) Uani 1 1 d . .
C1A C 0.3745(9) 0.2187(9) 0.6615(5) 0.108(9) Uani 1 1 d G U
C2A C 0.3147(8) 0.1834(8) 0.6321(7) 0.102(8) Uani 1 1 d G U
C3A C 0.3014(7) 0.1772(7) 0.5782(7) 0.083(7) Uani 1 1 d G U
H3A H 0.2605 0.1531 0.5581 0.100 Uiso 1 1 calc R U
C4A C 0.3480(9) 0.2064(9) 0.5536(5) 0.091(8) Uani 1 1 d G U
C5A C 0.4079(8) 0.2417(8) 0.5830(7) 0.096(8) Uani 1 1 d G U
H5A H 0.4397 0.2616 0.5662 0.115 Uiso 1 1 calc R U
C6A C 0.4211(7) 0.2478(7) 0.6369(7) 0.085(7) Uani 1 1 d G U
H6A H 0.4620 0.2719 0.6570 0.102 Uiso 1 1 calc R U
C7A C 0.2615(12) 0.1463(10) 0.6553(10) 0.053(6) Uani 1 1 d . U
C8A C 0.2425(10) 0.1158(9) 0.7705(8) 0.035(5) Uani 1 1 d . U
C9A C 0.1901(9) 0.0865(8) 0.7995(7) 0.041(5) Uani 1 1 d . U
H9A1 H 0.2132 0.0789 0.8298 0.049 Uiso 1 1 calc R U
H9A2 H 0.1595 0.1215 0.8166 0.049 Uiso 1 1 calc R U
C10A C 0.1495(9) 0.0201(8) 0.7618(7) 0.046(5) Uani 1 1 d . .
H10A H 0.1244 0.0285 0.7328 0.055 Uiso 1 1 calc R U
H10B H 0.1166 0.0065 0.7838 0.055 Uiso 1 1 calc R U
C11A C 0.1888(9) -0.0397(8) 0.7335(6) 0.036(5) Uani 1 1 d . .
H11A H 0.2159 -0.0291 0.7066 0.043 Uiso 1 1 calc R U
H11B H 0.1568 -0.0809 0.7120 0.043 Uiso 1 1 calc R U
C12A C 0.2355(10) -0.0589(8) 0.7707(9) 0.036(5) Uani 1 1 d . U
C13A C 0.2457(10) -0.0833(8) 0.8875(8) 0.035(5) Uani 1 1 d . U
C14A C 0.2933(7) -0.1088(6) 0.9173(5) 0.045(5) Uani 1 1 d G .
C15A C 0.3535(8) -0.1317(6) 0.8981(5) 0.044(5) Uani 1 1 d G U
C16A C 0.3984(6) -0.1448(6) 0.9324(7) 0.085(8) Uani 1 1 d G .
H16A H 0.4396 -0.1604 0.9192 0.102 Uiso 1 1 calc R U
C17A C 0.3832(7) -0.1350(6) 0.9860(6) 0.063(6) Uani 1 1 d G U
H17A H 0.4139 -0.1440 1.0095 0.076 Uiso 1 1 calc R U
C18A C 0.3230(8) -0.1121(7) 1.0052(4) 0.063(6) Uani 1 1 d G U
C19A C 0.2781(6) -0.0990(6) 0.9709(6) 0.058(6) Uani 1 1 d G U
H19A H 0.2370 -0.0833 0.9841 0.070 Uiso 1 1 calc R U
Br1B Br -0.02776(14) 0.33344(10) 1.21426(9) 0.0782(8) Uani 1 1 d . .
Br2B Br 0.63482(13) 0.26843(12) 0.95040(14) 0.1072(11) Uani 1 1 d . .
N1B N 0.0520(7) 0.2740(7) 0.9649(6) 0.038(4) Uani 1 1 d . U
N2B N 0.0873(7) 0.3126(7) 0.9398(6) 0.042(4) Uani 1 1 d . U
N3B N 0.3107(8) 0.2889(8) 0.8121(8) 0.055(5) Uani 1 1 d . .
N4B N 0.3601(9) 0.3275(7) 0.8585(7) 0.058(5) Uani 1 1 d . .
O1B O -0.0225(6) 0.1632(5) 0.9696(4) 0.045(3) Uani 1 1 d . .
O2B O 0.0738(5) 0.3697(5) 1.0455(4) 0.033(3) Uani 1 1 d . .
O3B O 0.0578(5) 0.2109(5) 0.8615(4) 0.031(3) Uani 1 1 d . U
O4B O 0.2587(6) 0.3887(6) 0.8530(4) 0.052(4) Uani 1 1 d . .
O5B O 0.4147(7) 0.2360(6) 0.8220(6) 0.073(4) Uani 1 1 d . .
O6B O 0.4079(6) 0.4276(5) 0.9567(5) 0.055(4) Uani 1 1 d . .
C1B C 0.0096(5) 0.2717(6) 1.0490(5) 0.038(5) Uani 1 1 d G .
C2B C -0.0218(6) 0.2044(6) 1.0235(4) 0.032(5) Uani 1 1 d G U
C3B C -0.0564(6) 0.1745(4) 1.0548(5) 0.062(6) Uani 1 1 d G .
H3B H -0.0778 0.1285 1.0374 0.075 Uiso 1 1 calc R U
C4B C -0.0596(6) 0.2119(6) 1.1115(5) 0.054(6) Uani 1 1 d G U
H4B H -0.0832 0.1915 1.1328 0.065 Uiso 1 1 calc R U
C5B C -0.0282(6) 0.2793(6) 1.1369(4) 0.047(5) Uani 1 1 d G U
C6B C 0.0064(5) 0.3091(4) 1.1057(5) 0.038(5) Uani 1 1 d G U
H6B H 0.0278 0.3551 1.1231 0.046 Uiso 1 1 calc R U
C7B C 0.0472(9) 0.3065(10) 1.0171(8) 0.039(5) Uani 1 1 d . U
C8B C 0.0872(10) 0.2710(11) 0.8845(8) 0.049(5) Uani 1 1 d . U
C9B C 0.1173(9) 0.3056(8) 0.8504(7) 0.036(5) Uani 1 1 d . .
H9B1 H 0.0818 0.3217 0.8336 0.044 Uiso 1 1 calc R U
H9B2 H 0.1483 0.3465 0.8743 0.044 Uiso 1 1 calc R U
C10B C 0.1532(9) 0.2585(8) 0.8064(7) 0.040(5) Uani 1 1 d . U
H10C H 0.1198 0.2256 0.7774 0.048 Uiso 1 1 calc R U
H10D H 0.1770 0.2314 0.8224 0.048 Uiso 1 1 calc R U
C11B C 0.2046(8) 0.2892(9) 0.7770(7) 0.039(5) Uani 1 1 d . U
H11C H 0.2173 0.2517 0.7432 0.046 Uiso 1 1 calc R U
H11D H 0.1842 0.3224 0.7656 0.046 Uiso 1 1 calc R U
C12B C 0.2636(11) 0.3242(10) 0.8146(8) 0.044(5) Uani 1 1 d . U
C13B C 0.4124(9) 0.2953(10) 0.8620(7) 0.030(5) Uani 1 1 d . U
C14B C 0.4609(7) 0.3278(7) 0.9091(5) 0.058(6) Uani 1 1 d G U
C15B C 0.4579(6) 0.3910(7) 0.9531(6) 0.060(6) Uani 1 1 d G .
C16B C 0.5077(7) 0.4168(6) 0.9962(5) 0.056(6) Uani 1 1 d G U
H16B H 0.5056 0.4600 1.0263 0.067 Uiso 1 1 calc R U
C17B C 0.5605(6) 0.3793(8) 0.9953(6) 0.081(8) Uani 1 1 d G .
H17B H 0.5945 0.3970 1.0247 0.098 Uiso 1 1 calc R U
C18B C 0.5634(6) 0.3161(7) 0.9512(7) 0.118(11) Uani 1 1 d G .
C19B C 0.5137(8) 0.2903(6) 0.9081(5) 0.063(6) Uani 1 1 d G U
H19B H 0.5157 0.2470 0.8780 0.076 Uiso 1 1 calc R U
Br1C Br 0.20033(12) 0.73170(11) 0.97428(12) 0.0845(9) Uani 1 1 d . .
Br2C Br -0.19936(15) -0.11740(12) 0.73526(15) 0.1300(14) Uani 1 1 d . .
N1C N 0.2159(7) 0.4309(8) 0.9773(6) 0.045(4) Uani 1 1 d . .
N2C N 0.2599(8) 0.3828(8) 0.9629(6) 0.051(5) Uani 1 1 d . .
N3C N 0.0988(8) 0.1149(7) 0.9111(6) 0.037(4) Uani 1 1 d . U
N4C N 0.0784(7) 0.0446(6) 0.8774(5) 0.022(3) Uani 1 1 d . .
O1C O 0.0963(6) 0.4730(5) 0.9994(4) 0.038(3) Uani 1 1 d . U
O2C O 0.2915(6) 0.4982(5) 0.9522(4) 0.037(3) Uani 1 1 d . U
O3C O 0.1972(6) 0.3423(5) 1.0142(4) 0.038(3) Uani 1 1 d . .
O4C O 0.1888(5) 0.0652(5) 0.9231(4) 0.032(3) Uani 1 1 d . U
O5C O -0.0194(7) 0.0854(6) 0.8578(4) 0.055(4) Uani 1 1 d . .
O6C O 0.0746(6) -0.0934(5) 0.8350(4) 0.040(3) Uani 1 1 d . U
C1C C 0.1241(6) 0.5294(5) 0.9946(4) 0.042(5) Uani 1 1 d G .
C2C C 0.1887(6) 0.5391(5) 0.9803(5) 0.023(4) Uani 1 1 d G U
C3C C 0.2114(5) 0.5994(6) 0.9742(5) 0.051(6) Uani 1 1 d G .
H3C H 0.2556 0.6061 0.9644 0.061 Uiso 1 1 calc R U
C4C C 0.1694(7) 0.6500(5) 0.9824(5) 0.049(5) Uani 1 1 d G U
C5C C 0.1048(6) 0.6402(6) 0.9967(5) 0.053(6) Uani 1 1 d G .
H5C H 0.0761 0.6748 1.0024 0.064 Uiso 1 1 calc R U
C6C C 0.0821(5) 0.5800(7) 1.0028(4) 0.034(5) Uani 1 1 d G U
H6C H 0.0379 0.5733 1.0126 0.041 Uiso 1 1 calc R U
C7C C 0.2323(9) 0.4874(9) 0.9684(7) 0.031(5) Uani 1 1 d . U
C8C C 0.2513(10) 0.3415(9) 0.9879(8) 0.034(5) Uani 1 1 d . U
C9C C 0.2927(9) 0.2810(8) 0.9723(7) 0.046(5) Uani 1 1 d . U
H9C1 H 0.3126 0.2801 1.0067 0.056 Uiso 1 1 calc R U
H9C2 H 0.3297 0.2886 0.9508 0.056 Uiso 1 1 calc R U
C10C C 0.2523(9) 0.2099(8) 0.9377(7) 0.043(5) Uani 1 1 d . U
H10E H 0.2346 0.2100 0.9023 0.051 Uiso 1 1 calc R U
H10F H 0.2827 0.1738 0.9285 0.051 Uiso 1 1 calc R U
C11C C 0.1950(8) 0.1909(8) 0.9663(7) 0.037(5) Uani 1 1 d . U
H11E H 0.1634 0.2257 0.9741 0.044 Uiso 1 1 calc R U
H11F H 0.2122 0.1922 1.0023 0.044 Uiso 1 1 calc R U
C12C C 0.1573(10) 0.1185(8) 0.9315(7) 0.033(5) Uani 1 1 d . .
C13C C 0.0210(12) 0.0369(10) 0.8568(8) 0.047(5) Uani 1 1 d . U
C14C C -0.0154(6) -0.0342(5) 0.8207(5) 0.032(5) Uani 1 1 d G .
C15C C 0.0161(6) -0.0922(7) 0.8126(5) 0.043(5) Uani 1 1 d G U
C16C C -0.0162(8) -0.1577(5) 0.7804(6) 0.063(7) Uani 1 1 d G .
H16C H 0.0053 -0.1974 0.7748 0.075 Uiso 1 1 calc R U
C17C C -0.0801(8) -0.1652(5) 0.7562(5) 0.057(6) Uani 1 1 d G .
H17C H -0.1022 -0.2099 0.7342 0.069 Uiso 1 1 calc R U
C18C C -0.1116(6) -0.1071(8) 0.7643(5) 0.068(7) Uani 1 1 d G .
C19C C -0.0793(6) -0.0416(6) 0.7966(5) 0.058(6) Uani 1 1 d G U
H19C H -0.1008 -0.0020 0.8021 0.069 Uiso 1 1 calc R U
Br1D Br -0.02297(17) -0.34018(11) 0.28313(9) 0.1041(11) Uani 1 1 d . .
Br2D Br 0.64535(13) -0.12235(14) 0.66932(11) 0.0937(9) Uani 1 1 d . .
N1D N 0.0585(7) -0.2592(7) 0.5432(6) 0.044(4) Uani 1 1 d . U
N2D N 0.0862(7) -0.2928(7) 0.5687(6) 0.036(4) Uani 1 1 d . U
N3D N 0.3034(9) -0.2215(8) 0.7367(7) 0.052(5) Uani 1 1 d . U
N4D N 0.3542(9) -0.2453(9) 0.6994(7) 0.053(5) Uani 1 1 d . .
O1D O -0.0109(7) -0.1648(6) 0.5270(5) 0.065(4) Uani 1 1 d . .
O2D O 0.0816(6) -0.3487(6) 0.4663(5) 0.059(4) Uani 1 1 d . .
O3D O 0.0630(6) -0.1954(5) 0.6460(4) 0.051(4) Uani 1 1 d . .
O4D O 0.2497(6) -0.3288(5) 0.6864(4) 0.040(3) Uani 1 1 d . .
O5D O 0.4120(6) -0.1414(8) 0.7451(6) 0.055(4) Uani 1 1 d . .
O6D O 0.4083(7) -0.3360(8) 0.6064(6) 0.078(5) Uani 1 1 d . .
C1D C 0.0208(6) -0.2640(7) 0.4541(5) 0.044(5) Uani 1 1 d G U
C2D C -0.0118(7) -0.2053(6) 0.4747(4) 0.042(5) Uani 1 1 d G .
C3D C -0.0480(6) -0.1866(5) 0.4385(6) 0.070(7) Uani 1 1 d G .
H3D H -0.0703 -0.1464 0.4526 0.084 Uiso 1 1 calc R U
C4D C -0.0516(6) -0.2265(6) 0.3816(5) 0.059(6) Uani 1 1 d G U
H4D H -0.0764 -0.2137 0.3569 0.071 Uiso 1 1 calc R U
C5D C -0.0190(7) -0.2852(6) 0.3610(4) 0.048(5) Uani 1 1 d G U
C6D C 0.0172(6) -0.3040(6) 0.3973(5) 0.084(8) Uani 1 1 d G .
H6D H 0.0394 -0.3441 0.3832 0.101 Uiso 1 1 calc R U
C7D C 0.0545(10) -0.2910(10) 0.4892(9) 0.052(6) Uani 1 1 d . U
C8D C 0.0909(10) -0.2544(11) 0.6230(9) 0.059(6) Uani 1 1 d . U
C9D C 0.1121(9) -0.2797(8) 0.6654(6) 0.034(5) Uani 1 1 d . U
H9D1 H 0.1428 -0.3148 0.6489 0.041 Uiso 1 1 calc R U
H9D2 H 0.0725 -0.3025 0.6752 0.041 Uiso 1 1 calc R U
C10D C 0.1489(10) -0.2189(9) 0.7217(8) 0.059(6) Uani 1 1 d . U
H10G H 0.1778 -0.1853 0.7123 0.071 Uiso 1 1 calc R U
H10H H 0.1153 -0.1941 0.7462 0.071 Uiso 1 1 calc R U
C11D C 0.1886(9) -0.2501(9) 0.7498(7) 0.043(5) Uani 1 1 d . U
H11G H 0.1973 -0.2181 0.7894 0.051 Uiso 1 1 calc R U
H11H H 0.1629 -0.2930 0.7482 0.051 Uiso 1 1 calc R U
C12D C 0.2512(11) -0.2663(12) 0.7261(9) 0.055(6) Uani 1 1 d . U
C13D C 0.4059(11) -0.2008(11) 0.7090(8) 0.037(5) Uani 1 1 d . .
C14D C 0.4587(7) -0.2210(9) 0.6703(6) 0.047(5) Uani 1 1 d G U
C15D C 0.4584(8) -0.2856(8) 0.6271(7) 0.086(8) Uani 1 1 d G .
C16D C 0.5140(11) -0.3017(7) 0.5967(6) 0.075(7) Uani 1 1 d G .
H16D H 0.5138 -0.3459 0.5672 0.090 Uiso 1 1 calc R U
C17D C 0.5699(8) -0.2531(11) 0.6095(8) 0.086(8) Uani 1 1 d G .
H17D H 0.6079 -0.2641 0.5887 0.104 Uiso 1 1 calc R U
C18D C 0.5702(8) -0.1884(10) 0.6526(8) 0.070(7) Uani 1 1 d G .
C19D C 0.5146(10) -0.1724(6) 0.6830(6) 0.076(7) Uani 1 1 d G .
H19D H 0.5148 -0.1282 0.7125 0.091 Uiso 1 1 calc R U
Br1E Br -0.18788(17) 0.07128(14) 0.74381(13) 0.1166(11) Uani 1 1 d . .
Br2E Br 0.19101(16) -0.68624(12) 0.54920(14) 0.1205(12) Uani 1 1 d . .
N1E N 0.0881(8) -0.0224(7) 0.6356(6) 0.043(4) Uani 1 1 d . U
N2E N 0.1090(8) -0.0891(6) 0.6056(6) 0.040(4) Uani 1 1 d . U
N3E N 0.2667(8) -0.3212(8) 0.5816(6) 0.058(5) Uani 1 1 d . .
N4E N 0.2170(8) -0.3793(8) 0.5552(6) 0.051(4) Uani 1 1 d . U
O1E O 0.0890(7) 0.1145(6) 0.6770(5) 0.058(4) Uani 1 1 d . .
O2E O -0.0098(6) -0.0887(6) 0.6389(4) 0.052(4) Uani 1 1 d . .
O3E O 0.2049(6) -0.0173(6) 0.6099(4) 0.049(4) Uani 1 1 d . .
O4E O 0.2065(8) -0.2912(6) 0.5178(5) 0.056(4) Uani 1 1 d . .
O5E O 0.2873(7) -0.4297(5) 0.5925(5) 0.050(4) Uani 1 1 d . .
O6E O 0.0950(6) -0.4508(5) 0.5112(5) 0.046(3) Uani 1 1 d . U
C1E C -0.0038(7) 0.0344(6) 0.6804(5) 0.045(5) Uani 1 1 d G U
C2E C 0.0279(6) 0.1001(7) 0.6919(5) 0.074(8) Uani 1 1 d G .
C3E C -0.0045(7) 0.1577(5) 0.7194(5) 0.067(6) Uani 1 1 d G U
H3E H 0.0172 0.2026 0.7273 0.081 Uiso 1 1 calc R U
C4E C -0.0685(7) 0.1496(6) 0.7355(5) 0.054(6) Uani 1 1 d G U
H4E H -0.0906 0.1889 0.7543 0.065 Uiso 1 1 calc R U
C5E C -0.1002(6) 0.0838(7) 0.7240(5) 0.066(6) Uani 1 1 d G .
C6E C -0.0679(7) 0.0262(5) 0.6964(5) 0.050(5) Uani 1 1 d G U
H6E H -0.0895 -0.0187 0.6885 0.060 Uiso 1 1 calc R U
C7E C 0.0282(11) -0.0295(10) 0.6503(7) 0.045(5) Uani 1 1 d . U
C8E C 0.1685(12) -0.0799(10) 0.5951(8) 0.049(6) Uani 1 1 d . U
C9E C 0.2109(9) -0.1371(8) 0.5649(7) 0.040(5) Uani 1 1 d . U
H9E1 H 0.1814 -0.1802 0.5429 0.048 Uiso 1 1 calc R U
H9E2 H 0.2376 -0.1241 0.5389 0.048 Uiso 1 1 calc R U
C10E C 0.2568(9) -0.1501(8) 0.6045(7) 0.042(5) Uani 1 1 d . .
H10I H 0.2882 -0.1078 0.6246 0.051 Uiso 1 1 calc R U
H10J H 0.2302 -0.1593 0.6323 0.051 Uiso 1 1 calc R U
C11E C 0.2947(10) -0.2076(9) 0.5778(8) 0.060(6) Uani 1 1 d . U
H11J H 0.3292 -0.2082 0.6049 0.072 Uiso 1 1 calc R U
H11I H 0.3175 -0.2016 0.5469 0.072 Uiso 1 1 calc R U
C12E C 0.2500(13) -0.2753(9) 0.5554(10) 0.057(7) Uani 1 1 d . .
C13E C 0.2314(11) -0.4335(9) 0.5659(8) 0.047(5) Uani 1 1 d . U
C14E C 0.1864(6) -0.4957(5) 0.5445(5) 0.033(5) Uani 1 1 d G U
C15E C 0.1224(6) -0.4992(5) 0.5222(5) 0.041(5) Uani 1 1 d G U
C16E C 0.0781(5) -0.5589(6) 0.5083(5) 0.038(5) Uani 1 1 d G U
H16E H 0.0343 -0.5613 0.4930 0.046 Uiso 1 1 calc R U
C17E C 0.0978(6) -0.6150(5) 0.5166(5) 0.074(7) Uani 1 1 d G U
H17E H 0.0675 -0.6557 0.5070 0.089 Uiso 1 1 calc R U
C18E C 0.1618(7) -0.6114(5) 0.5388(6) 0.060(6) Uani 1 1 d G .
C19E C 0.2061(5) -0.5518(6) 0.5528(5) 0.062(6) Uani 1 1 d G U
H19E H 0.2499 -0.5493 0.5680 0.074 Uiso 1 1 calc R U
C1U C -0.1504(15) 0.3228(11) 0.8433(10) 0.185(15) Uani 1 1 d D U
H1U1 H -0.1185 0.3623 0.8669 0.278 Uiso 1 1 d R U
H1U2 H -0.1956 0.3361 0.8475 0.278 Uiso 1 1 d R U
H1U3 H -0.1401 0.3085 0.8044 0.278 Uiso 1 1 d R U
C2U C -0.2010(11) 0.2256(15) 0.8650(13) 0.210(18) Uani 1 1 d D U
H2U1 H -0.2230 0.2001 0.8276 0.315 Uiso 1 1 d R U
H2U2 H -0.2323 0.2532 0.8897 0.315 Uiso 1 1 d R U
H2U3 H -0.1863 0.1928 0.8793 0.315 Uiso 1 1 d R U
C3U C -0.0834(12) 0.2567(9) 0.8732(7) 0.22(2) Uani 1 1 d D U
H3U H -0.0445 0.2850 0.8722 0.264 Uiso 1 1 d R U
N1U N -0.1460(11) 0.2685(8) 0.8603(6) 0.167(11) Uani 1 1 d D U
O1U O -0.0808(9) 0.2087(7) 0.8881(5) 0.109(6) Uani 1 1 d D .
C1V C -0.1487(13) -0.3300(12) 0.6219(11) 0.173(14) Uani 1 1 d D U
H1V1 H -0.1748 -0.3746 0.5999 0.259 Uiso 1 1 d R U
H1V2 H -0.1525 -0.3187 0.6616 0.259 Uiso 1 1 d R U
H1V3 H -0.1018 -0.3326 0.6137 0.259 Uiso 1 1 d R U
C2V C -0.2426(8) -0.2765(15) 0.6043(11) 0.212(17) Uani 1 1 d D U
H2V1 H -0.2624 -0.2862 0.6343 0.317 Uiso 1 1 d R U
H2V2 H -0.2617 -0.3117 0.5683 0.317 Uiso 1 1 d R U
H2V3 H -0.2521 -0.2308 0.6074 0.317 Uiso 1 1 d R U
C3V C -0.1303(8) -0.2299(9) 0.5994(6) 0.118(10) Uani 1 1 d D U
H3V H -0.1486 -0.1959 0.5904 0.142 Uiso 1 1 d R U
N1V N -0.1729(8) -0.2778(9) 0.6084(5) 0.135(9) Uani 1 1 d D U
O1V O -0.0696(7) -0.2297(7) 0.6027(5) 0.086(5) Uani 1 1 d D U
C1W C 0.0619(12) -0.0159(17) 0.4497(11) 0.216(18) Uani 1 1 d D U
H1W1 H 0.0639 -0.0622 0.4209 0.324 Uiso 1 1 d R U
H1W2 H 0.0354 0.0099 0.4348 0.324 Uiso 1 1 d R U
H1W3 H 0.0413 -0.0196 0.4817 0.324 Uiso 1 1 d R U
C2W C 0.1689(15) 0.0398(16) 0.4325(11) 0.31(3) Uani 1 1 d D U
H2W1 H 0.2138 0.0310 0.4406 0.464 Uiso 1 1 d R U
H2W2 H 0.1698 0.0880 0.4373 0.464 Uiso 1 1 d R U
H2W3 H 0.1532 0.0091 0.3942 0.464 Uiso 1 1 d R U
C3W C 0.1456(10) 0.0470(10) 0.5233(8) 0.29(3) Uani 1 1 d D U
H3W H 0.1892 0.0707 0.5360 0.350 Uiso 1 1 d R U
N1W N 0.1249(9) 0.0231(8) 0.4677(7) 0.140(9) Uani 1 1 d D U
O1W O 0.1072(7) 0.0326(6) 0.5546(5) 0.076(4) Uani 1 1 d D U
C1S C 0.3934(9) 0.0389(11) 0.7250(8) 0.119(6) Uani 1 1 d G U
H1S H 0.3568 0.0288 0.7435 0.142 Uiso 1 1 calc R U
C2S C 0.4294(14) -0.0135(9) 0.6929(11) 0.159(13) Uani 1 1 d G U
H2S H 0.4174 -0.0595 0.6893 0.190 Uiso 1 1 calc R U
C3S C 0.4829(14) 0.0013(16) 0.6659(12) 0.46(3) Uani 1 1 d G U
H3S H 0.5075 -0.0346 0.6439 0.549 Uiso 1 1 calc R U
C4S C 0.5005(14) 0.0685(19) 0.6711(14) 0.46(3) Uani 1 1 d G U
H4S H 0.5371 0.0786 0.6526 0.549 Uiso 1 1 calc R U
C5S C 0.4645(14) 0.1209(13) 0.7032(13) 0.52(6) Uani 1 1 d G U
H5S H 0.4765 0.1669 0.7068 0.626 Uiso 1 1 calc R U
N1S N 0.4110(10) 0.1061(9) 0.7302(8) 0.119(6) Uani 1 1 d G U
O1F O 0.3929(7) 0.4732(6) 0.8691(5) 0.067(4) Uani 1 1 d . .
H1F1 H 0.4383 0.4900 0.8815 0.080 Uiso 1 1 d R U
H1F2 H 0.3730 0.4808 0.8393 0.080 Uiso 1 1 d R U
O2F O 0.1726(6) 0.4792(6) 1.0982(5) 0.061(4) Uani 1 1 d . .
H2F1 H 0.1599 0.5245 1.1129 0.074 Uiso 1 1 d R U
H2F2 H 0.1989 0.4644 1.1208 0.074 Uiso 1 1 d R U
O3F O 0.3739(7) -0.3875(6) 0.6897(6) 0.088(5) Uani 1 1 d . .
H3F1 H 0.4186 -0.3974 0.6843 0.106 Uiso 1 1 d R U
H3F2 H 0.3496 -0.3993 0.7156 0.106 Uiso 1 1 d R U
C1T C 0.3819(6) 0.0515(7) 0.8451(6) 0.073(7) Uani 1 1 d G U
H1T H 0.3381 0.0529 0.8321 0.088 Uiso 1 1 calc R U
C2T C 0.4254(8) 0.1120(5) 0.8700(6) 0.083(7) Uani 1 1 d G U
H2T H 0.4113 0.1549 0.8740 0.099 Uiso 1 1 calc R U
C3T C 0.4895(8) 0.1099(7) 0.8889(6) 0.128(10) Uani 1 1 d G U
H3T H 0.5193 0.1513 0.9059 0.153 Uiso 1 1 calc R U
C4T C 0.5102(6) 0.0471(9) 0.8830(7) 0.134(11) Uani 1 1 d G U
H4T H 0.5541 0.0456 0.8960 0.161 Uiso 1 1 calc R U
C5T C 0.4668(7) -0.0135(7) 0.8581(6) 0.096(8) Uani 1 1 d G U
H5T H 0.4809 -0.0564 0.8540 0.115 Uiso 1 1 calc R U
N1T N 0.4026(7) -0.0113(5) 0.8391(5) 0.060(5) Uani 1 1 d G U
O4F O 0.1821(8) -0.4301(7) 0.4298(5) 0.103(6) Uani 1 1 d . .
H4F1 H 0.1689 -0.4784 0.4112 0.124 Uiso 1 1 d R U
H4F2 H 0.2112 -0.4072 0.4133 0.124 Uiso 1 1 d R U
O1X O 0.0822(6) -0.0102(6) 0.9618(5) 0.075(4) Uani 1 1 d D U
N1X N 0.1028(6) 0.0617(7) 1.0521(6) 0.097(7) Uani 1 1 d D .
C1X C 0.1354(11) 0.0111(10) 1.0609(8) 0.112(10) Uani 1 1 d D .
H1X1 H 0.1026 -0.0221 1.0666 0.168 Uiso 1 1 d R U
H1X2 H 0.1670 0.0331 1.0937 0.168 Uiso 1 1 d R U
H1X3 H 0.1595 -0.0130 1.0282 0.168 Uiso 1 1 d R U
C2X C 0.0967(11) 0.1265(9) 1.0954(7) 0.134(12) Uani 1 1 d D .
H2X1 H 0.0495 0.1334 1.0976 0.201 Uiso 1 1 d R U
H2X2 H 0.1214 0.1632 1.0875 0.201 Uiso 1 1 d R U
H2X3 H 0.1145 0.1278 1.1308 0.201 Uiso 1 1 d R U
C3X C 0.0760(7) 0.0477(8) 0.9995(6) 0.095(8) Uani 1 1 d D U
H3X H 0.0536 0.0804 0.9920 0.113 Uiso 1 1 d R U

loop_
_atom_site_aniso_label
_atom_site_aniso_U_11
_atom_site_aniso_U_22
_atom_site_aniso_U_33
_atom_site_aniso_U_23
_atom_site_aniso_U_13
_atom_site_aniso_U_12
Mn1 0.095(3) 0.0460(19) 0.049(2) 0.0247(17) 0.033(2) 0.0276(19)
Mn2 0.068(2) 0.0220(16) 0.065(2) 0.0211(16) 0.0188(19) 0.0149(16)
Mn3 0.078(2) 0.0161(15) 0.0344(18) 0.0151(14) 0.0148(17) 0.0158(15)
Mn4 0.082(2) 0.0142(14) 0.0257(17) 0.0103(13) 0.0121(16) 0.0181(15)
Mn5 0.084(2) 0.0133(15) 0.0371(18) 0.0168(14) 0.0050(17) 0.0110(15)
Mn6 0.080(2) 0.0387(18) 0.046(2) 0.0190(16) 0.0016(18) 0.0134(18)
Mn7 0.079(3) 0.0278(17) 0.055(2) 0.0088(16) 0.0084(19) 0.0052(17)
Mn8 0.097(3) 0.0181(15) 0.0378(19) 0.0167(14) 0.0093(18) 0.0139(16)
Mn9 0.080(2) 0.0245(16) 0.0332(18) 0.0094(14) 0.0062(17) 0.0167(16)
Mn10 0.124(3) 0.0190(16) 0.0334(18) 0.0169(14) 0.0163(19) 0.0237(18)
Br1A 0.317(5) 0.167(3) 0.111(3) 0.114(3) 0.105(3) 0.077(3)
Br2A 0.135(2) 0.0834(17) 0.0776(18) 0.0649(15) -0.0131(17) 0.0093(17)
N1A 0.110(16) 0.039(10) 0.028(11) 0.022(9) 0.002(11) 0.006(10)
N2A 0.053(11) 0.056(11) 0.049(12) 0.039(10) 0.019(9) 0.022(9)
N3A 0.047(10) 0.023(8) 0.019(9) 0.016(7) 0.008(8) 0.017(7)
N4A 0.020(7) 0.037(7) 0.025(7) 0.023(6) -0.002(6) -0.006(6)
O1A 0.102(12) 0.043(8) 0.082(11) 0.042(8) 0.042(9) 0.013(8)
O2A 0.088(8) 0.038(6) 0.057(7) 0.035(6) 0.005(7) -0.002(6)
O3A 0.071(10) 0.021(7) 0.029(8) 0.001(6) -0.005(8) 0.018(7)
O4A 0.070(10) 0.009(6) 0.060(9) 0.017(6) 0.015(8) 0.009(7)
O5A 0.059(7) 0.023(6) 0.052(7) 0.024(5) -0.002(6) 0.008(5)
O6A 0.068(10) 0.055(9) 0.088(11) 0.037(9) -0.018(9) 0.007(8)
C1A 0.121(13) 0.103(12) 0.109(12) 0.050(9) 0.018(9) 0.023(9)
C2A 0.115(12) 0.093(11) 0.105(12) 0.048(9) 0.015(9) 0.016(9)
C3A 0.092(11) 0.083(10) 0.076(11) 0.032(8) 0.002(9) 0.023(8)
C4A 0.101(12) 0.096(11) 0.082(11) 0.039(9) 0.018(9) 0.016(9)
C5A 0.109(12) 0.090(11) 0.098(11) 0.050(9) 0.016(9) 0.011(9)
C6A 0.096(11) 0.078(10) 0.086(11) 0.040(8) 0.024(9) 0.006(8)
C7A 0.065(10) 0.037(9) 0.059(10) 0.017(8) 0.022(8) 0.019(8)
C8A 0.052(9) 0.031(8) 0.033(9) 0.021(7) 0.010(8) 0.025(7)
C9A 0.059(9) 0.031(8) 0.032(8) 0.014(7) -0.008(7) 0.000(7)
C10A 0.070(15) 0.045(12) 0.029(12) 0.015(10) 0.010(11) 0.029(12)
C11A 0.072(14) 0.023(10) 0.020(11) 0.012(9) 0.017(11) 0.021(10)
C12A 0.045(9) 0.022(8) 0.044(9) 0.015(7) 0.004(8) 0.010(7)
C13A 0.044(9) 0.027(8) 0.035(9) 0.013(7) -0.015(8) 0.016(7)
C14A 0.083(17) 0.025(11) 0.036(13) 0.020(10) 0.017(12) 0.010(11)
C15A 0.058(10) 0.027(8) 0.048(9) 0.016(8) -0.007(8) 0.010(7)
C16A 0.11(2) 0.043(14) 0.10(2) 0.028(14) 0.014(18) 0.007(14)
C17A 0.068(10) 0.065(10) 0.068(10) 0.045(8) -0.011(8) -0.016(8)
C18A 0.078(10) 0.066(10) 0.054(9) 0.032(8) -0.008(8) 0.016(8)
C19A 0.069(10) 0.049(9) 0.075(10) 0.045(8) 0.005(8) 0.006(8)
Br1B 0.148(2) 0.0367(13) 0.0483(15) 0.0162(11) 0.0437(15) -0.0028(14)
Br2B 0.0708(18) 0.0578(16) 0.194(3) 0.0498(19) -0.0111(19) 0.0255(14)
N1B 0.063(8) 0.025(7) 0.025(7) 0.009(6) 0.001(6) 0.005(6)
N2B 0.050(8) 0.039(7) 0.051(8) 0.034(7) -0.005(7) 0.007(6)
N3B 0.023(10) 0.066(12) 0.097(15) 0.050(12) 0.024(11) 0.022(10)
N4B 0.062(13) 0.020(9) 0.087(14) 0.020(9) 0.014(12) -0.011(10)
O1B 0.090(10) 0.021(6) 0.021(7) 0.006(6) 0.008(7) -0.009(7)
O2B 0.065(9) 0.019(7) 0.015(7) 0.009(6) 0.013(6) -0.004(6)
O3B 0.060(7) 0.017(6) 0.023(6) 0.015(5) 0.014(5) -0.001(5)
O4B 0.110(11) 0.029(8) 0.026(7) 0.020(7) 0.017(8) 0.014(7)
O5B 0.108(12) 0.037(8) 0.064(10) 0.004(8) 0.035(9) 0.022(8)
O6B 0.071(10) 0.016(7) 0.079(10) 0.019(7) 0.009(8) 0.006(7)
C1B 0.079(15) 0.021(10) 0.023(12) 0.014(9) 0.013(11) 0.021(10)
C2B 0.037(6) 0.034(6) 0.031(6) 0.019(5) 0.007(5) -0.001(5)
C3B 0.095(18) 0.048(13) 0.057(15) 0.032(13) -0.007(13) 0.029(13)
C4B 0.069(10) 0.054(9) 0.054(9) 0.039(8) 0.024(8) -0.007(7)
C5B 0.070(10) 0.031(8) 0.041(9) 0.014(7) 0.001(8) 0.014(7)
C6B 0.051(9) 0.026(8) 0.049(9) 0.029(7) 0.013(7) -0.004(7)
C7B 0.057(9) 0.044(9) 0.028(9) 0.022(8) 0.004(7) 0.017(8)
C8B 0.061(10) 0.053(9) 0.043(9) 0.026(8) 0.008(8) 0.017(8)
C9B 0.063(14) 0.022(10) 0.027(11) 0.010(10) 0.021(11) 0.011(10)
C10B 0.061(9) 0.028(8) 0.048(9) 0.033(7) 0.016(7) 0.010(7)
C11B 0.042(9) 0.037(8) 0.046(9) 0.027(7) 0.021(7) 0.004(7)
C12B 0.058(10) 0.038(9) 0.048(9) 0.031(8) 0.006(8) -0.004(8)
C13B 0.034(9) 0.037(8) 0.033(9) 0.026(7) 0.011(7) 0.019(7)
C14B 0.062(10) 0.044(9) 0.073(10) 0.032(8) 0.018(8) 0.003(8)
C15B 0.072(17) 0.043(14) 0.087(18) 0.045(14) 0.026(15) 0.027(14)
C16B 0.069(10) 0.041(9) 0.068(10) 0.029(8) -0.003(8) 0.024(8)
C17B 0.025(14) 0.064(17) 0.16(3) 0.054(18) -0.005(14) -0.007(12)
C18B 0.12(2) 0.016(13) 0.18(3) -0.001(16) 0.03(2) 0.026(15)
C19B 0.074(10) 0.056(10) 0.076(10) 0.042(8) 0.017(8) 0.012(8)
Br1C 0.0907(19) 0.0426(13) 0.154(2) 0.0719(16) 0.0151(17) 0.0200(13)
Br2C 0.124(3) 0.0457(15) 0.197(3) 0.0338(19) -0.077(2) -0.0025(16)
N1C 0.066(12) 0.037(10) 0.051(11) 0.032(9) 0.019(9) 0.029(10)
N2C 0.073(13) 0.030(10) 0.042(11) 0.003(9) 0.008(9) 0.028(10)
N3C 0.060(8) 0.029(8) 0.029(7) 0.020(6) -0.003(7) 0.008(7)
N4C 0.035(10) 0.018(9) 0.013(8) 0.007(7) -0.010(8) -0.001(8)
O1C 0.073(7) 0.020(6) 0.037(6) 0.024(5) 0.024(6) 0.014(5)
O2C 0.057(7) 0.021(6) 0.043(6) 0.021(5) 0.018(6) 0.013(5)
O3C 0.064(9) 0.024(7) 0.040(8) 0.025(6) 0.012(7) 0.013(7)
O4C 0.055(7) 0.024(6) 0.022(6) 0.017(5) -0.008(5) 0.000(6)
O5C 0.108(11) 0.030(7) 0.019(7) 0.002(6) 0.003(7) 0.008(8)
O6C 0.073(7) 0.015(5) 0.031(6) 0.009(5) 0.006(6) 0.004(5)
C1C 0.076(17) 0.029(12) 0.031(12) 0.023(10) -0.007(11) 0.007(12)
C2C 0.033(8) 0.011(8) 0.024(8) 0.003(6) 0.006(7) 0.017(7)
C3C 0.054(14) 0.033(12) 0.077(16) 0.033(11) -0.008(12) 0.012(11)
C4C 0.063(10) 0.030(8) 0.070(10) 0.036(7) -0.003(8) 0.008(8)
C5C 0.067(17) 0.051(14) 0.045(13) 0.016(11) 0.010(12) 0.033(12)
C6C 0.046(9) 0.042(8) 0.029(8) 0.023(7) 0.023(7) 0.025(8)
C7C 0.035(9) 0.030(8) 0.037(8) 0.019(7) 0.009(7) 0.020(7)
C8C 0.040(9) 0.025(8) 0.040(9) 0.019(7) -0.017(8) 0.002(7)
C9C 0.062(9) 0.039(8) 0.050(9) 0.029(7) -0.002(7) 0.017(7)
C10C 0.050(9) 0.026(8) 0.055(9) 0.019(7) -0.008(8) 0.014(7)
C11C 0.039(9) 0.034(8) 0.028(8) 0.001(7) -0.010(7) 0.017(7)
C12C 0.061(16) 0.023(12) 0.028(12) 0.019(10) 0.015(11) 0.017(12)
C13C 0.070(10) 0.035(9) 0.042(9) 0.022(7) 0.023(8) 0.001(8)
C14C 0.032(12) 0.027(11) 0.052(13) 0.033(10) 0.011(10) 0.002(10)
C15C 0.052(9) 0.030(8) 0.041(9) 0.005(7) 0.006(8) 0.016(8)
C16C 0.10(2) 0.036(15) 0.071(17) 0.033(13) 0.047(15) 0.033(14)
C17C 0.087(19) 0.012(12) 0.070(16) 0.012(11) 0.018(15) 0.005(12)
C18C 0.107(19) 0.042(14) 0.056(15) 0.029(12) -0.012(14) -0.018(15)
C19C 0.068(10) 0.051(9) 0.059(10) 0.030(8) -0.003(8) -0.003(8)
Br1D 0.229(3) 0.0473(14) 0.0358(14) 0.0107(12) -0.0115(18) 0.0492(18)
Br2D 0.082(2) 0.112(2) 0.089(2) 0.0446(17) 0.0174(16) 0.0015(17)
N1D 0.069(8) 0.033(7) 0.032(8) 0.013(6) -0.005(7) 0.018(7)
N2D 0.047(8) 0.036(7) 0.021(7) 0.012(6) 0.006(6) -0.005(6)
N3D 0.056(8) 0.040(8) 0.064(8) 0.019(7) 0.007(7) 0.028(7)
N4D 0.057(13) 0.048(12) 0.055(12) 0.021(10) -0.003(11) 0.008(11)
O1D 0.126(13) 0.041(8) 0.034(9) 0.011(7) 0.008(9) 0.054(9)
O2D 0.099(11) 0.042(8) 0.059(9) 0.035(7) 0.015(8) 0.043(8)
O3D 0.110(11) 0.026(7) 0.034(8) 0.024(6) 0.030(8) 0.029(7)
O4D 0.067(9) 0.026(7) 0.032(7) 0.015(6) 0.019(7) 0.003(6)
O5D 0.036(9) 0.067(10) 0.054(9) 0.011(9) -0.001(7) 0.033(8)
O6D 0.056(11) 0.105(13) 0.068(11) 0.023(10) 0.024(9) 0.028(9)
C1D 0.061(9) 0.039(9) 0.042(9) 0.023(7) 0.003(8) 0.018(8)
C2D 0.064(15) 0.036(13) 0.027(14) 0.013(12) -0.008(12) 0.012(11)
C3D 0.15(2) 0.012(11) 0.045(14) 0.009(11) 0.008(15) 0.008(13)
C4D 0.080(10) 0.050(9) 0.057(10) 0.029(8) -0.002(8) 0.021(8)
C5D 0.073(10) 0.036(8) 0.048(9) 0.032(7) -0.018(8) 0.012(7)
C6D 0.17(2) 0.051(14) 0.039(15) 0.017(13) 0.023(16) 0.041(16)
C7D 0.068(10) 0.039(9) 0.046(9) 0.013(8) -0.003(8) 0.008(8)
C8D 0.065(10) 0.051(9) 0.070(10) 0.032(8) 0.009(8) 0.012(8)
C9D 0.053(9) 0.032(8) 0.023(8) 0.016(7) 0.010(7) 0.003(7)
C10D 0.072(10) 0.046(9) 0.062(10) 0.030(8) 0.005(8) -0.019(8)
C11D 0.063(9) 0.044(8) 0.038(9) 0.028(7) 0.017(7) 0.029(7)
C12D 0.064(10) 0.052(9) 0.059(10) 0.033(8) -0.008(8) 0.014(8)
C13D 0.067(18) 0.018(12) 0.022(13) 0.009(11) -0.013(12) -0.003(13)
C14D 0.051(10) 0.033(8) 0.059(10) 0.020(8) -0.004(8) 0.019(8)
C15D 0.09(2) 0.11(3) 0.07(2) 0.034(19) 0.012(19) 0.06(2)
C16D 0.09(2) 0.060(16) 0.088(19) 0.038(15) 0.037(18) 0.021(18)
C17D 0.08(2) 0.076(19) 0.12(2) 0.039(18) 0.067(17) 0.041(17)
C18D 0.07(2) 0.064(18) 0.10(2) 0.067(17) -0.006(16) -0.014(14)
C19D 0.074(18) 0.080(18) 0.089(19) 0.052(15) -0.023(17) 0.010(18)
Br1E 0.162(3) 0.087(2) 0.126(3) 0.0521(19) 0.073(2) 0.075(2)
Br2E 0.152(3) 0.0433(15) 0.191(3) 0.0766(19) -0.020(2) 0.0033(17)
N1E 0.054(8) 0.022(7) 0.056(8) 0.019(6) 0.010(7) 0.006(6)
N2E 0.047(8) 0.016(7) 0.049(8) 0.003(6) 0.000(7) 0.018(6)
N3E 0.089(14) 0.032(10) 0.032(10) -0.009(9) 0.013(10) 0.012(10)
N4E 0.069(9) 0.045(8) 0.056(8) 0.037(7) 0.006(7) 0.011(7)
O1E 0.096(12) 0.043(8) 0.039(9) 0.011(7) 0.024(8) 0.050(9)
O2E 0.091(11) 0.030(8) 0.030(8) 0.003(6) 0.012(7) 0.023(8)
O3E 0.091(10) 0.029(8) 0.036(8) 0.017(6) 0.015(7) 0.030(8)
O4E 0.130(14) 0.022(8) 0.015(8) 0.009(7) 0.015(9) -0.004(8)
O5E 0.081(11) 0.020(7) 0.052(9) 0.015(6) 0.006(8) 0.018(7)
O6E 0.075(7) 0.014(5) 0.055(7) 0.022(5) -0.008(6) 0.002(5)
C1E 0.071(10) 0.031(9) 0.043(9) 0.021(7) 0.011(8) 0.019(8)
C2E 0.13(2) 0.043(15) 0.044(16) -0.003(12) -0.013(16) 0.056(17)
C3E 0.087(11) 0.068(10) 0.057(10) 0.037(8) -0.009(8) 0.015(8)
C4E 0.067(10) 0.041(9) 0.057(9) 0.015(7) 0.004(8) 0.040(8)
C5E 0.092(18) 0.054(14) 0.056(15) 0.025(12) -0.008(13) 0.025(14)
C6E 0.059(9) 0.038(9) 0.049(9) 0.013(7) -0.020(8) 0.018(8)
C7E 0.066(10) 0.042(9) 0.037(9) 0.025(7) -0.004(8) 0.018(8)
C8E 0.077(10) 0.041(9) 0.042(9) 0.028(8) 0.005(8) 0.011(8)
C9E 0.055(9) 0.030(8) 0.044(9) 0.022(7) 0.011(7) 0.012(7)
C10E 0.071(15) 0.020(10) 0.052(13) 0.026(10) 0.027(12) 0.018(10)
C11E 0.076(10) 0.051(9) 0.067(10) 0.041(8) 0.004(8) 0.001(8)
C12E 0.11(2) 0.017(13) 0.032(15) -0.002(13) 0.028(15) -0.007(14)
C13E 0.062(10) 0.035(9) 0.053(9) 0.028(7) 0.000(8) 0.003(8)
C14E 0.050(9) 0.015(8) 0.042(9) 0.018(7) 0.010(7) 0.006(7)
C15E 0.053(9) 0.030(8) 0.035(9) 0.006(7) 0.016(7) 0.007(8)
C16E 0.057(9) 0.034(8) 0.033(8) 0.024(7) 0.002(7) 0.000(7)
C17E 0.097(11) 0.068(10) 0.066(10) 0.037(8) 0.012(8) 0.009(8)
C18E 0.078(16) 0.013(11) 0.080(16) 0.016(11) -0.022(13) -0.012(11)
C19E 0.077(10) 0.045(9) 0.074(10) 0.035(8) 0.016(8) 0.001(8)
C1U 0.22(2) 0.135(19) 0.20(2) 0.066(16) -0.004(17) 0.044(17)
C2U 0.23(2) 0.21(2) 0.19(2) 0.075(18) 0.035(18) 0.014(18)
C3U 0.21(2) 0.23(2) 0.21(2) 0.078(12) 0.019(10) 0.026(10)
N1U 0.162(14) 0.180(14) 0.153(13) 0.054(9) -0.010(9) 0.049(10)
O1U 0.22(2) 0.052(10) 0.053(10) 0.009(8) 0.046(11) 0.060(11)
C1V 0.18(2) 0.21(2) 0.118(19) 0.038(16) 0.036(16) 0.063(17)
C2V 0.20(2) 0.22(2) 0.21(2) 0.079(18) -0.016(17) 0.056(18)
C3V 0.124(13) 0.115(13) 0.111(13) 0.043(9) 0.012(9) 0.002(9)
N1V 0.144(12) 0.126(12) 0.128(12) 0.046(9) 0.008(9) 0.009(9)
O1V 0.072(8) 0.088(8) 0.080(8) 0.015(7) 0.005(7) 0.013(7)
C1W 0.25(3) 0.22(2) 0.20(2) 0.117(18) 0.017(18) -0.021(18)
C2W 0.31(3) 0.31(3) 0.29(3) 0.11(2) -0.022(19) 0.05(2)
C3W 0.29(3) 0.29(3) 0.29(3) 0.116(15) 0.021(11) 0.031(11)
N1W 0.137(12) 0.154(12) 0.121(12) 0.047(9) 0.021(9) 0.014(9)
O1W 0.103(8) 0.063(7) 0.075(8) 0.042(6) -0.001(7) 0.009(6)
C1S 0.122(8) 0.108(8) 0.128(8) 0.049(6) 0.020(6) 0.011(6)
C2S 0.160(15) 0.141(15) 0.164(15) 0.045(10) 0.030(10) 0.035(10)
C3S 0.46(3) 0.46(3) 0.46(3) 0.184(14) 0.034(8) 0.056(8)
C4S 0.46(3) 0.46(3) 0.46(3) 0.184(14) 0.034(8) 0.056(8)
C5S 0.52(6) 0.52(6) 0.53(6) 0.21(2) 0.040(11) 0.069(12)
N1S 0.122(8) 0.108(8) 0.128(8) 0.049(6) 0.020(6) 0.011(6)
O1F 0.095(11) 0.051(8) 0.079(10) 0.050(8) 0.019(9) 0.018(8)
O2F 0.109(11) 0.040(8) 0.034(8) 0.016(7) -0.001(8) 0.002(8)
O3F 0.111(12) 0.056(9) 0.121(13) 0.047(9) 0.041(10) 0.052(9)
C1T 0.079(10) 0.067(10) 0.077(10) 0.032(8) -0.007(8) 0.017(8)
C2T 0.089(11) 0.071(10) 0.086(11) 0.031(8) 0.000(8) 0.007(8)
C3T 0.134(14) 0.116(13) 0.134(13) 0.052(9) 0.002(9) 0.014(9)
C4T 0.131(14) 0.129(13) 0.136(14) 0.046(9) -0.001(9) 0.022(10)
C5T 0.102(12) 0.089(11) 0.103(12) 0.049(9) 0.001(9) 0.001(9)
N1T 0.067(9) 0.044(8) 0.061(8) 0.011(7) 0.009(7) 0.017(7)
O4F 0.204(18) 0.052(9) 0.069(11) 0.030(8) 0.074(12) 0.048(11)
O1X 0.126(9) 0.057(7) 0.075(8) 0.060(6) 0.011(7) 0.017(6)
N1X 0.19(2) 0.060(13) 0.043(13) 0.015(11) 0.003(13) 0.046(14)
C1X 0.18(3) 0.066(17) 0.10(2) 0.046(17) 0.03(2) 0.000(19)
C2X 0.16(3) 0.15(3) 0.08(2) 0.01(2) 0.042(19) 0.08(2)
C3X 0.110(12) 0.077(11) 0.096(12) 0.034(9) 0.022(9) 0.007(9)

loop_
_atom_type_symbol
_atom_type_description
_atom_type_scat_dispersion_real
_atom_type_scat_dispersion_imag
_atom_type_scat_source
C C 0.0033 0.0016 'International Tables Vol C Tables 4.2.6.8 and 6.1.1.4'
H H 0.0000 0.0000 'International Tables Vol C Tables 4.2.6.8 and 6.1.1.4'
N N 0.0061 0.0033 'International Tables Vol C Tables 4.2.6.8 and 6.1.1.4'
O O 0.0106 0.0060 'International Tables Vol C Tables 4.2.6.8 and 6.1.1.4'
Br Br -0.2901 2.4595 'International Tables Vol C Tables 4.2.6.8 and 6.1.1.4'
Mn Mn 0.3368 0.7283 'International Tables Vol C Tables 4.2.6.8 and 6.1.1.4'

loop_
_geom_angle_atom_site_label_1
_geom_angle_atom_site_label_2
_geom_angle_atom_site_label_3
_geom_angle
O3A Mn1 O1A 171.1(6)
O3A Mn1 N1A 83.0(7)
O1A Mn1 N1A 88.1(7)
O3A Mn1 O5B 94.2(6)
O1A Mn1 O5B 94.7(6)
N1A Mn1 O5B 176.6(7)
O3A Mn1 N1S 93.3(7)
O1A Mn1 N1S 87.8(7)
N1A Mn1 N1S 95.5(7)
O5B Mn1 N1S 86.6(6)
O3A Mn1 N3B 88.4(5)
O1A Mn1 N3B 93.4(5)
N1A Mn1 N3B 102.9(7)
O5B Mn1 N3B 75.0(6)
N1S Mn1 N3B 161.6(7)
O3A Mn1 C8A 26.4(5)
O1A Mn1 C8A 144.7(7)
N1A Mn1 C8A 56.6(7)
O5B Mn1 C8A 120.5(6)
N1S Mn1 C8A 96.5(7)
N3B Mn1 C8A 93.1(5)
O6B Mn2 O2C 100.9(5)
O6B Mn2 O4B 170.6(5)
O2C Mn2 O4B 88.0(5)
O6B Mn2 N4B 89.2(7)
O2C Mn2 N4B 169.2(7)
O4B Mn2 N4B 81.7(7)
O6B Mn2 O1F 89.5(5)
O2C Mn2 O1F 91.3(5)
O4B Mn2 O1F 93.2(5)
N4B Mn2 O1F 92.5(5)
O6B Mn2 N2C 93.7(5)
O2C Mn2 N2C 74.0(5)
O4B Mn2 N2C 85.9(5)
N4B Mn2 N2C 102.0(6)
O1F Mn2 N2C 165.2(5)
O1C Mn3 O3C 169.9(5)
O1C Mn3 N1C 90.1(6)
O3C Mn3 N1C 80.1(6)
O1C Mn3 O2B 100.4(5)
O3C Mn3 O2B 89.5(5)
N1C Mn3 O2B 169.5(5)
O1C Mn3 O2F 91.6(5)
O3C Mn3 O2F 91.7(5)
N1C Mn3 O2F 97.4(6)
O2B Mn3 O2F 83.3(4)
O1C Mn3 N2B 97.5(5)
O3C Mn3 N2B 82.7(5)
N1C Mn3 N2B 102.4(6)
O2B Mn3 N2B 75.5(5)
O2F Mn3 N2B 158.1(5)
O1B Mn4 O3B 171.5(5)
O1B Mn4 N1B 91.0(5)
O3B Mn4 N1B 80.7(5)
O1B Mn4 O5C 91.6(5)
O3B Mn4 O5C 96.7(5)
N1B Mn4 O5C 177.4(6)
O1B Mn4 O1U 91.4(5)
O3B Mn4 O1U 87.7(5)
N1B Mn4 O1U 96.0(5)
O5C Mn4 O1U 83.6(5)
O1B Mn4 N3C 92.8(5)
O3B Mn4 N3C 91.0(5)
N1B Mn4 N3C 104.3(6)
O5C Mn4 N3C 75.8(6)
O1U Mn4 N3C 159.1(5)
O6C Mn5 N4C 91.4(5)
O6C Mn5 O4C 168.8(5)
N4C Mn5 O4C 79.1(5)
O6C Mn5 O5A 97.3(5)
N4C Mn5 O5A 166.0(5)
O4C Mn5 O5A 93.2(5)
O6C Mn5 O1X 95.0(5)
N4C Mn5 O1X 86.6(5)
O4C Mn5 O1X 90.5(4)
O5A Mn5 O1X 81.7(5)
O6C Mn5 N3A 87.4(5)
N4C Mn5 N3A 118.6(5)
O4C Mn5 N3A 91.8(5)
O5A Mn5 N3A 73.0(5)
O1X Mn5 N3A 154.7(5)
O6A Mn6 O4A 171.8(6)
O6A Mn6 N4A 93.8(6)
O4A Mn6 N4A 78.2(6)
O6A Mn6 O5D 92.2(6)
O4A Mn6 O5D 95.9(5)
N4A Mn6 O5D 174.0(5)
O6A Mn6 N3D 91.2(6)
O4A Mn6 N3D 92.0(5)
N4A Mn6 N3D 104.6(6)
O5D Mn6 N3D 74.5(6)
O6A Mn6 N1T 88.3(5)
O4A Mn6 N1T 91.3(5)
N4A Mn6 N1T 95.2(5)
O5D Mn6 N1T 85.7(5)
N3D Mn6 N1T 160.2(6)
O6D Mn7 O5E 97.9(6)
O6D Mn7 N4D 91.7(7)
O5E Mn7 N4D 169.7(7)
O6D Mn7 O4D 172.4(6)
O5E Mn7 O4D 89.0(5)
N4D Mn7 O4D 81.2(6)
O6D Mn7 O3F 91.4(6)
O5E Mn7 O3F 88.5(5)
N4D Mn7 O3F 95.2(6)
O4D Mn7 O3F 92.0(5)
O6D Mn7 N3E 92.5(6)
O5E Mn7 N3E 74.0(5)
N4D Mn7 N3E 101.9(6)
O4D Mn7 N3E 86.2(5)
O3F Mn7 N3E 162.4(6)
O6E Mn8 N4E 91.4(6)
O6E Mn8 O2D 98.1(5)
N4E Mn8 O2D 170.4(6)
O6E Mn8 O4E 170.9(6)
N4E Mn8 O4E 79.6(7)
O2D Mn8 O4E 90.8(6)
O6E Mn8 O4F 92.7(5)
N4E Mn8 O4F 97.5(6)
O2D Mn8 O4F 83.9(6)
O4E Mn8 O4F 90.3(5)
O6E Mn8 N2D 96.8(5)
N4E Mn8 N2D 105.5(6)
O2D Mn8 N2D 71.8(5)
O4E Mn8 N2D 84.0(5)
O4F Mn8 N2D 154.9(6)
O1D Mn9 O3D 170.5(5)
O1D Mn9 O2E 92.4(5)
O3D Mn9 O2E 97.1(5)
O1D Mn9 N1D 90.9(6)
O3D Mn9 N1D 79.6(5)
O2E Mn9 N1D 176.6(6)
O1D Mn9 O1V 96.3(6)
O3D Mn9 O1V 84.2(5)
O2E Mn9 O1V 86.9(5)
N1D Mn9 O1V 92.9(6)
O1D Mn9 N2E 93.4(6)
O3D Mn9 N2E 89.1(5)
O2E Mn9 N2E 75.2(5)
N1D Mn9 N2E 104.5(6)
O1V Mn9 N2E 160.0(5)
O1E Mn10 N1E 91.8(6)
O1E Mn10 O3E 169.2(5)
N1E Mn10 O3E 80.4(6)
O1E Mn10 O2A 96.8(6)
N1E Mn10 O2A 166.5(6)
O3E Mn10 O2A 92.3(5)
O1E Mn10 O1W 97.4(5)
N1E Mn10 O1W 86.7(6)
O3E Mn10 O1W 89.7(5)
O2A Mn10 O1W 81.9(5)
O1E Mn10 N2A 89.3(5)
N1E Mn10 N2A 118.6(6)
O3E Mn10 N2A 87.9(5)
O2A Mn10 N2A 72.1(6)
O1W Mn10 N2A 153.8(6)
C7A N1A N2A 109.4(17)
C7A N1A Mn1 136.4(17)
N2A N1A Mn1 113.7(11)
C8A N2A N1A 106.0(15)
C8A N2A Mn10 145.9(14)
N1A N2A Mn10 108.0(10)
C12A N3A N4A 103.3(13)
C12A N3A Mn5 147.2(12)
N4A N3A Mn5 108.6(9)
C13A N4A N3A 111.3(13)
C13A N4A Mn6 130.1(12)
N3A N4A Mn6 118.5(9)
C1A O1A Mn1 131.6(13)
C7A O2A Mn10 118.2(13)
C8A O3A Mn1 112.7(11)
C12A O4A Mn6 113.4(12)
C13A O5A Mn5 119.9(11)
C15A O6A Mn6 126.8(11)
O1A C1A C2A 123.7(15)
O1A C1A C6A 116.3(15)
C2A C1A C6A 120.0
C1A C2A C3A 120.0
C1A C2A C7A 123.3(16)
C3A C2A C7A 116.6(16)
C4A C3A C2A 120.0
C4A C3A H3A 120.0
C2A C3A H3A 120.0
C3A C4A C5A 120.0
C3A C4A Br1A 118.9(12)
C5A C4A Br1A 120.7(12)
C6A C5A C4A 120.0
C6A C5A H5A 120.0
C4A C5A H5A 120.0
C5A C6A C1A 120.0
C5A C6A H6A 120.0
C1A C6A H6A 120.0
O2A C7A N1A 130(2)
O2A C7A C2A 114(2)
N1A C7A C2A 116(2)
O3A C8A N2A 124.5(17)
O3A C8A C9A 118.4(17)
N2A C8A C9A 116.9(18)
N2A C8A Mn1 83.7(11)
C9A C8A Mn1 158.4(14)
C10A C9A C8A 114.6(15)
C10A C9A H9A1 108.6
C8A C9A H9A1 108.6
C10A C9A H9A2 108.6
C8A C9A H9A2 108.6
H9A1 C9A H9A2 107.6
C9A C10A C11A 115.4(15)
C9A C10A H10A 108.4
C11A C10A H10A 108.4
C9A C10A H10B 108.4
C11A C10A H10B 108.4
H10A C10A H10B 107.5
C10A C11A C12A 117.4(14)
C10A C11A H11A 107.9
C12A C11A H11A 107.9
C10A C11A H11B 107.9
C12A C11A H11B 107.9
H11A C11A H11B 107.2
O4A C12A N3A 126.2(17)
O4A C12A C11A 117.6(17)
N3A C12A C11A 116.1(17)
O5A C13A N4A 123.1(15)
O5A C13A C14A 117.6(16)
N4A C13A C14A 118.8(17)
C15A C14A C19A 120.0
C15A C14A C13A 124.7(13)
C19A C14A C13A 114.7(13)
O6A C15A C14A 124.9(12)
O6A C15A C16A 115.1(12)
C14A C15A C16A 120.0
C17A C16A C15A 120.0
C17A C16A H16A 120.0
C15A C16A H16A 120.0
C16A C17A C18A 120.0
C16A C17A H17A 120.0
C18A C17A H17A 120.0
C19A C18A C17A 120.0
C19A C18A Br2A 119.3(9)
C17A C18A Br2A 120.7(9)
C18A C19A C14A 120.0
C18A C19A H19A 120.0
C14A C19A H19A 120.0
C7B N1B N2B 114.7(14)
C7B N1B Mn4 131.0(13)
N2B N1B Mn4 114.3(10)
C8B N2B N1B 107.3(14)
C8B N2B Mn3 144.6(13)
N1B N2B Mn3 105.6(10)
C12B N3B N4B 109.4(17)
C12B N3B Mn1 142.6(17)
N4B N3B Mn1 108.0(10)
C13B N4B N3B 116.0(15)
C13B N4B Mn2 130.6(16)
N3B N4B Mn2 113.2(12)
C2B O1B Mn4 129.9(9)
C7B O2B Mn3 116.8(10)
C8B O3B Mn4 112.8(11)
C12B O4B Mn2 108.8(12)
C13B O5B Mn1 125.4(12)
C15B O6B Mn2 133.0(10)
C2B C1B C6B 120.0
C2B C1B C7B 122.1(11)
C6B C1B C7B 117.9(11)
O1B C2B C3B 114.3(10)
O1B C2B C1B 125.7(10)
C3B C2B C1B 120.0
C4B C3B C2B 120.0
C4B C3B H3B 120.0
C2B C3B H3B 120.0
C5B C4B C3B 120.0
C5B C4B H4B 120.0
C3B C4B H4B 120.0
C4B C5B C6B 120.0
C4B C5B Br1B 123.0(7)
C6B C5B Br1B 116.9(7)
C5B C6B C1B 120.0
C5B C6B H6B 120.0
C1B C6B H6B 120.0
N1B C7B O2B 123.4(17)
N1B C7B C1B 120.2(17)
O2B C7B C1B 116.3(15)
O3B C8B N2B 124.9(17)
O3B C8B C9B 119.9(17)
N2B C8B C9B 114.7(17)
C10B C9B C8B 110.9(14)
C10B C9B H9B1 109.5
C8B C9B H9B1 109.5
C10B C9B H9B2 109.5
C8B C9B H9B2 109.5
H9B1 C9B H9B2 108.0
C9B C10B C11B 118.8(13)
C9B C10B H10C 107.6
C11B C10B H10C 107.6
C9B C10B H10D 107.6
C11B C10B H10D 107.6
H10C C10B H10D 107.0
C12B C11B C10B 110.0(15)
C12B C11B H11C 109.7
C10B C11B H11C 109.7
C12B C11B H11D 109.7
C10B C11B H11D 109.7
H11C C11B H11D 108.2
N3B C12B O4B 126.6(19)
N3B C12B C11B 116.7(19)
O4B C12B C11B 116.2(18)
O5B C13B N4B 115.4(17)
O5B C13B C14B 125.1(16)
N4B C13B C14B 119.5(17)
C15B C14B C19B 120.0
C15B C14B C13B 125.4(13)
C19B C14B C13B 114.6(13)
O6B C15B C14B 122.2(12)
O6B C15B C16B 117.7(12)
C14B C15B C16B 120.0
C17B C16B C15B 120.0
C17B C16B H16B 120.0
C15B C16B H16B 120.0
C16B C17B C18B 120.0
C16B C17B H17B 120.0
C18B C17B H17B 120.0
C19B C18B C17B 120.0
C19B C18B Br2B 121.0(10)
C17B C18B Br2B 119.0(10)
C18B C19B C14B 120.0
C18B C19B H19B 120.0
C14B C19B H19B 120.0
C7C N1C N2C 117.0(15)
C7C N1C Mn3 129.7(12)
N2C N1C Mn3 113.2(11)
C8C N2C N1C 112.4(15)
C8C N2C Mn2 142.4(14)
N1C N2C Mn2 104.5(11)
C12C N3C N4C 106.7(14)
C12C N3C Mn4 142.5(12)
N4C N3C Mn4 110.6(11)
C13C N4C N3C 110.5(15)
C13C N4C Mn5 131.7(13)
N3C N4C Mn5 116.6(11)
C1C O1C Mn3 126.5(9)
C7C O2C Mn2 116.8(10)
C8C O3C Mn3 113.7(10)
C12C O4C Mn5 112.1(11)
C13C O5C Mn4 112.1(12)
C15C O6C Mn5 128.5(9)
O1C C1C C2C 125.2(10)
O1C C1C C6C 114.8(10)
C2C C1C C6C 120.0
C1C C2C C3C 120.0
C1C C2C C7C 122.1(12)
C3C C2C C7C 117.8(12)
C2C C3C C4C 120.0
C2C C3C H3C 120.0
C4C C3C H3C 120.0
C3C C4C C5C 120.0
C3C C4C Br1C 119.9(8)
C5C C4C Br1C 120.1(8)
C6C C5C C4C 120.0
C6C C5C H5C 120.0
C4C C5C H5C 120.0
C5C C6C C1C 120.0
C5C C6C H6C 120.0
C1C C6C H6C 120.0
O2C C7C N1C 119.6(14)
O2C C7C C2C 119.2(16)
N1C C7C C2C 121.0(16)
N2C C8C O3C 118.2(15)
N2C C8C C9C 118.4(19)
O3C C8C C9C 121.1(17)
C8C C9C C10C 113.7(14)
C8C C9C H9C1 108.8
C10C C9C H9C1 108.8
C8C C9C H9C2 108.8
C10C C9C H9C2 108.8
H9C1 C9C H9C2 107.7
C11C C10C C9C 114.4(15)
C11C C10C H10E 108.7
C9C C10C H10E 108.7
C11C C10C H10F 108.7
C9C C10C H10F 108.7
H10E C10C H10F 107.6
C10C C11C C12C 113.0(14)
C10C C11C H11E 109.0
C12C C11C H11E 109.0
C10C C11C H11F 109.0
C12C C11C H11F 109.0
H11E C11C H11F 107.8
N3C C12C O4C 124.2(16)
N3C C12C C11C 118.1(15)
O4C C12C C11C 117.7(16)
N4C C13C O5C 129.8(18)
N4C C13C C14C 122.1(18)
O5C C13C C14C 107.9(18)
C15C C14C C19C 120.0
C15C C14C C13C 118.8(13)
C19C C14C C13C 121.2(13)
O6C C15C C14C 126.8(11)
O6C C15C C16C 113.1(11)
C14C C15C C16C 120.0
C15C C16C C17C 120.0
C15C C16C H16C 120.0
C17C C16C H16C 120.0
C16C C17C C18C 120.0
C16C C17C H17C 120.0
C18C C17C H17C 120.0
C19C C18C C17C 120.0
C19C C18C Br2C 119.9(9)
C17C C18C Br2C 120.0(9)
C18C C19C C14C 120.0
C18C C19C H19C 120.0
C14C C19C H19C 120.0
C7D N1D N2D 113.6(15)
C7D N1D Mn9 128.5(13)
N2D N1D Mn9 117.7(11)
N1D N2D C8D 108.6(15)
N1D N2D Mn8 110.2(10)
C8D N2D Mn8 135.3(13)
C12D N3D N4D 113.4(17)
C12D N3D Mn6 138.2(15)
N4D N3D Mn6 108.4(12)
C13D N4D N3D 114.1(16)
C13D N4D Mn7 133.9(15)
N3D N4D Mn7 112.1(13)
C2D O1D Mn9 131.0(9)
C7D O2D Mn8 119.5(12)
C8D O3D Mn9 110.6(11)
C12D O4D Mn7 112.3(13)
C13D O5D Mn6 118.1(14)
C15D O6D Mn7 123.2(12)
C2D C1D C6D 120.0
C2D C1D C7D 123.6(12)
C6D C1D C7D 116.1(12)
O1D C2D C3D 115.8(11)
O1D C2D C1D 124.2(11)
C3D C2D C1D 120.0
C2D C3D C4D 120.0
C2D C3D H3D 120.0
C4D C3D H3D 120.0
C3D C4D C5D 120.0
C3D C4D H4D 120.0
C5D C4D H4D 120.0
C4D C5D C6D 120.0
C4D C5D Br1D 120.5(7)
C6D C5D Br1D 119.5(7)
C5D C6D C1D 120.0
C5D C6D H6D 120.0
C1D C6D H6D 120.0
N1D C7D O2D 119.0(17)
N1D C7D C1D 121.3(17)
O2D C7D C1D 119.7(17)
N2D C8D O3D 123.0(17)
N2D C8D C9D 123.4(17)
O3D C8D C9D 112.0(17)
C8D C9D C10D 113.5(15)
C8D C9D H9D1 108.9
C10D C9D H9D1 108.9
C8D C9D H9D2 108.9
C10D C9D H9D2 108.9
H9D1 C9D H9D2 107.7
C11D C10D C9D 108.5(15)
C11D C10D H10G 110.0
C9D C10D H10G 110.0
C11D C10D H10H 110.0
C9D C10D H10H 110.0
H10G C10D H10H 108.4
C12D C11D C10D 113.1(15)
C12D C11D H11G 109.0
C10D C11D H11G 109.0
C12D C11D H11H 109.0
C10D C11D H11H 109.0
H11G C11D H11H 107.8
N3D C12D O4D 121(2)
N3D C12D C11D 124(2)
O4D C12D C11D 115(2)
O5D C13D N4D 125(2)
O5D C13D C14D 118.1(19)
N4D C13D C14D 116.8(18)
C15D C14D C19D 120.0
C15D C14D C13D 124.7(16)
C19D C14D C13D 115.0(16)
O6D C15D C16D 111.5(16)
O6D C15D C14D 128.3(16)
C16D C15D C14D 120.0
C15D C16D C17D 120.0
C15D C16D H16D 120.0
C17D C16D H16D 120.0
C18D C17D C16D 120.0
C18D C17D H17D 120.0
C16D C17D H17D 120.0
C17D C18D C19D 120.0
C17D C18D Br2D 120.0(14)
C19D C18D Br2D 120.0(14)
C18D C19D C14D 120.0
C18D C19D H19D 120.0
C14D C19D H19D 120.0
C7E N1E N2E 109.7(15)
C7E N1E Mn10 133.6(13)
N2E N1E Mn10 116.5(11)
C8E N2E N1E 107.6(15)
C8E N2E Mn9 142.0(13)
N1E N2E Mn9 110.3(11)
N4E N3E C12E 101.8(15)
N4E N3E Mn7 109.1(11)
C12E N3E Mn7 149.0(14)
C13E N4E N3E 110.9(16)
C13E N4E Mn8 130.4(15)
N3E N4E Mn8 118.6(11)
C2E O1E Mn10 128.6(10)
C7E O2E Mn9 117.7(12)
C8E O3E Mn10 109.3(12)
C12E O4E Mn8 113.1(12)
C13E O5E Mn7 118.1(11)
C15E O6E Mn8 123.1(9)
C2E C1E C6E 120.0
C2E C1E C7E 122.4(13)
C6E C1E C7E 117.6(13)
O1E C2E C1E 125.5(11)
O1E C2E C3E 114.5(11)
C1E C2E C3E 120.0
C4E C3E C2E 120.0
C4E C3E H3E 120.0
C2E C3E H3E 120.0
C3E C4E C5E 120.0
C3E C4E H4E 120.0
C5E C4E H4E 120.0
C4E C5E C6E 120.0
C4E C5E Br1E 120.8(8)
C6E C5E Br1E 119.2(8)
C5E C6E C1E 120.0
C5E C6E H6E 120.0
C1E C6E H6E 120.0
N1E C7E O2E 126.3(17)
N1E C7E C1E 118.1(18)
O2E C7E C1E 115.5(17)
N2E C8E O3E 124.9(18)
N2E C8E C9E 125.2(18)
O3E C8E C9E 109.9(17)
C10E C9E C8E 112.1(14)
C10E C9E H9E1 109.2
C8E C9E H9E1 109.2
C10E C9E H9E2 109.2
C8E C9E H9E2 109.2
H9E1 C9E H9E2 107.9
C11E C10E C9E 113.8(15)
C11E C10E H10I 108.8
C9E C10E H10I 108.8
C11E C10E H10J 108.8
C9E C10E H10J 108.8
H10I C10E H10J 107.7
C10E C11E C12E 111.0(17)
C10E C11E H11J 109.4
C12E C11E H11J 109.4
C10E C11E H11I 109.4
C12E C11E H11I 109.4
H11J C11E H11I 108.0
O4E C12E N3E 123.8(17)
O4E C12E C11E 124(2)
N3E C12E C11E 113(2)
O5E C13E N4E 119.7(17)
O5E C13E C14E 121.0(16)
N4E C13E C14E 119.2(18)
C15E C14E C19E 120.0
C15E C14E C13E 122.7(12)
C19E C14E C13E 116.9(12)
O6E C15E C16E 111.8(10)
O6E C15E C14E 128.2(10)
C16E C15E C14E 120.0
C15E C16E C17E 120.0
C15E C16E H16E 120.0
C17E C16E H16E 120.0
C18E C17E C16E 120.0
C18E C17E H17E 120.0
C16E C17E H17E 120.0
C17E C18E C19E 120.0
C17E C18E Br2E 121.4(7)
C19E C18E Br2E 118.6(8)
C18E C19E C14E 120.0
C18E C19E H19E 120.0
C14E C19E H19E 120.0
N1U C1U H1U1 108.6
N1U C1U H1U2 109.4
H1U1 C1U H1U2 109.5
N1U C1U H1U3 110.4
H1U1 C1U H1U3 109.5
H1U2 C1U H1U3 109.5
N1U C2U H2U1 107.2
N1U C2U H2U2 110.6
H2U1 C2U H2U2 109.5
N1U C2U H2U3 110.5
H2U1 C2U H2U3 109.5
H2U2 C2U H2U3 109.5
O1U C3U N1U 116.2(16)
O1U C3U H3U 121.8
N1U C3U H3U 121.9
C3U N1U C1U 117.4(11)
C3U N1U C2U 118.0(11)
C1U N1U C2U 124.6(17)
C3U O1U Mn4 123.4(15)
N1V C1V H1V1 109.6
N1V C1V H1V2 109.4
H1V1 C1V H1V2 109.5
N1V C1V H1V3 109.4
H1V1 C1V H1V3 109.5
H1V2 C1V H1V3 109.5
N1V C2V H2V1 109.1
N1V C2V H2V2 109.5
H2V1 C2V H2V2 109.5
N1V C2V H2V3 109.8
H2V1 C2V H2V3 109.5
H2V2 C2V H2V3 109.5
O1V C3V N1V 121.9(15)
O1V C3V H3V 119.6
N1V C3V H3V 118.5
C3V N1V C2V 120.4(10)
C3V N1V C1V 121.1(10)
C2V N1V C1V 118.4(16)
C3V O1V Mn9 139.6(14)
N1W C1W H1W1 113.1
N1W C1W H1W2 106.5
H1W1 C1W H1W2 109.5
N1W C1W H1W3 108.8
H1W1 C1W H1W3 109.5
H1W2 C1W H1W3 109.5
N1W C2W H2W1 108.8
N1W C2W H2W2 112.5
H2W1 C2W H2W2 109.5
N1W C2W H2W3 107.0
H2W1 C2W H2W3 109.5
H2W2 C2W H2W3 109.5
O1W C3W N1W 117.8(15)
O1W C3W H3W 122.5
N1W C3W H3W 119.5
C3W N1W C1W 118.0(11)
C3W N1W C2W 117.5(11)
C1W N1W C2W 124.5(18)
C3W O1W Mn10 117.6(13)
C2S C1S N1S 120.0
C2S C1S H1S 120.0
N1S C1S H1S 120.0
C1S C2S C3S 120.0
C1S C2S H2S 120.0
C3S C2S H2S 120.0
C4S C3S C2S 120.0
C4S C3S H3S 120.0
C2S C3S H3S 120.0
C3S C4S C5S 120.0
C3S C4S H4S 120.0
C5S C4S H4S 120.0
N1S C5S C4S 120.0
N1S C5S H5S 120.0
C4S C5S H5S 120.0
C5S N1S C1S 120.0
C5S N1S Mn1 112.7(14)
C1S N1S Mn1 125.5(14)
Mn2 O1F H1F1 120.1
Mn2 O1F H1F2 119.9
H1F1 O1F H1F2 120.0
Mn3 O2F H2F1 120.3
Mn3 O2F H2F2 119.7
H2F1 O2F H2F2 120.0
Mn7 O3F H3F1 119.9
Mn7 O3F H3F2 120.1
H3F1 O3F H3F2 120.0
C2T C1T N1T 120.0
C2T C1T H1T 120.0
N1T C1T H1T 120.0
C3T C2T C1T 120.0
C3T C2T H2T 120.0
C1T C2T H2T 120.0
C2T C3T C4T 120.0
C2T C3T H3T 120.0
C4T C3T H3T 120.0
C3T C4T C5T 120.0
C3T C4T H4T 120.0
C5T C4T H4T 120.0
N1T C5T C4T 120.0
N1T C5T H5T 120.0
C4T C5T H5T 120.0
C5T N1T C1T 120.0
C5T N1T Mn6 117.5(8)
C1T N1T Mn6 122.4(8)
Mn8 O4F H4F1 120.4
Mn8 O4F H4F2 119.6
H4F1 O4F H4F2 120.0
C3X O1X Mn5 121.5(8)
C3X N1X C1X 118.8(9)
C3X N1X C2X 118.9(9)
C1X N1X C2X 122.3(14)
N1X C1X H1X1 109.6
N1X C1X H1X2 109.8
H1X1 C1X H1X2 109.5
N1X C1X H1X3 109.0
H1X1 C1X H1X3 109.5
H1X2 C1X H1X3 109.5
N1X C2X H2X1 109.0
N1X C2X H2X2 109.5
H2X1 C2X H2X2 109.5
N1X C2X H2X3 109.9
H2X1 C2X H2X3 109.5
H2X2 C2X H2X3 109.5
O1X C3X N1X 117.7(12)
O1X C3X H3X 121.0
N1X C3X H3X 121.3

loop_
_geom_bond_atom_site_label_1
_geom_bond_atom_site_label_2
_geom_bond_distance
Mn1 O3A 1.852(12)
Mn1 O1A 1.912(12)
Mn1 N1A 1.929(17)
Mn1 O5B 1.937(15)
Mn1 N1S 2.199(16)
Mn1 N3B 2.216(16)
Mn2 O6B 1.857(13)
Mn2 O2C 1.956(10)
Mn2 O4B 1.964(13)
Mn2 N4B 1.964(15)
Mn2 O1F 2.190(12)
Mn2 N2C 2.341(17)
Mn3 O1C 1.858(10)
Mn3 O3C 1.901(11)
Mn3 N1C 1.905(15)
Mn3 O2B 1.933(10)
Mn3 O2F 2.225(11)
Mn3 N2B 2.271(15)
Mn4 O1B 1.833(11)
Mn4 O3B 1.919(10)
Mn4 N1B 1.973(13)
Mn4 O5C 1.993(11)
Mn4 O1U 2.264(16)
Mn4 N3C 2.267(16)
Mn5 O6C 1.854(11)
Mn5 N4C 1.897(13)
Mn5 O4C 1.906(10)
Mn5 O5A 1.911(11)
Mn5 O1X 2.303(12)
Mn5 N3A 2.327(13)
Mn6 O6A 1.843(13)
Mn6 O4A 1.867(12)
Mn6 N4A 1.947(13)
Mn6 O5D 2.027(12)
Mn6 N3D 2.242(16)
Mn6 N1T 2.248(11)
Mn7 O6D 1.921(14)
Mn7 O5E 1.945(12)
Mn7 N4D 1.949(17)
Mn7 O4D 1.957(11)
Mn7 O3F 2.112(13)
Mn7 N3E 2.217(17)
Mn8 O6E 1.899(11)
Mn8 N4E 1.909(15)
Mn8 O2D 1.932(12)
Mn8 O4E 1.940(13)
Mn8 O4F 2.171(13)
Mn8 N2D 2.254(14)
Mn9 O1D 1.844(12)
Mn9 O3D 1.917(11)
Mn9 O2E 1.942(11)
Mn9 N1D 1.971(14)
Mn9 O1V 2.237(15)
Mn9 N2E 2.267(15)
Mn10 O1E 1.820(12)
Mn10 N1E 1.895(14)
Mn10 O3E 1.946(11)
Mn10 O2A 1.982(13)
Mn10 O1W 2.218(13)
Mn10 N2A 2.346(16)
Br1A C4A 1.825(12)
Br2A C18A 1.868(11)
N1A C7A 1.28(2)
N1A N2A 1.420(19)
N2A C8A 1.38(2)
N3A C12A 1.32(2)
N3A N4A 1.373(16)
N4A C13A 1.33(2)
O1A C1A 1.316(16)
O2A C7A 1.22(2)
O3A C8A 1.26(2)
O4A C12A 1.269(19)
O5A C13A 1.277(19)
O6A C15A 1.382(16)
C1A C2A 1.3900
C1A C6A 1.3900
C2A C3A 1.3900
C2A C7A 1.55(2)
C3A C4A 1.3900
C3A H3A 0.9500
C4A C5A 1.3900
C5A C6A 1.3900
C5A H5A 0.9500
C6A H6A 0.9500
C8A C9A 1.55(2)
C9A C10A 1.50(2)
C9A H9A1 0.9900
C9A H9A2 0.9900
C10A C11A 1.51(2)
C10A H10A 0.9900
C10A H10B 0.9900
C11A C12A 1.54(2)
C11A H11A 0.9900
C11A H11B 0.9900
C13A C14A 1.497(19)
C14A C15A 1.3900
C14A C19A 1.3900
C15A C16A 1.3900
C16A C17A 1.3900
C16A H16A 0.9500
C17A C18A 1.3900
C17A H17A 0.9500
C18A C19A 1.3900
C19A H19A 0.9500
Br1B C5B 1.896(9)
Br2B C18B 1.842(10)
N1B C7B 1.279(19)
N1B N2B 1.402(18)
N2B C8B 1.37(2)
N3B C12B 1.26(2)
N3B N4B 1.46(2)
N4B C13B 1.34(2)
O1B C2B 1.336(12)
O2B C7B 1.30(2)
O3B C8B 1.25(2)
O4B C12B 1.36(2)
O5B C13B 1.287(19)
O6B C15B 1.320(14)
C1B C2B 1.3900
C1B C6B 1.3900
C1B C7B 1.50(2)
C2B C3B 1.3900
C3B C4B 1.3900
C3B H3B 0.9500
C4B C5B 1.3900
C4B H4B 0.9500
C5B C6B 1.3900
C6B H6B 0.9500
C8B C9B 1.48(2)
C9B C10B 1.46(2)
C9B H9B1 0.9900
C9B H9B2 0.9900
C10B C11B 1.55(2)
C10B H10C 0.9900
C10B H10D 0.9900
C11B C12B 1.46(2)
C11B H11C 0.9900
C11B H11D 0.9900
C13B C14B 1.45(2)
C14B C15B 1.3900
C14B C19B 1.3900
C15B C16B 1.3900
C16B C17B 1.3900
C16B H16B 0.9500
C17B C18B 1.3900
C17B H17B 0.9500
C18B C19B 1.3900
C19B H19B 0.9500
Br1C C4C 1.885(9)
Br2C C18C 1.872(12)
N1C C7C 1.33(2)
N1C N2C 1.370(18)
N2C C8C 1.29(2)
N3C C12C 1.27(2)
N3C N4C 1.411(17)
N4C C13C 1.24(2)
O1C C1C 1.329(12)
O2C C7C 1.313(18)
O3C C8C 1.31(2)
O4C C12C 1.301(18)
O5C C13C 1.37(2)
O6C C15C 1.315(14)
C1C C2C 1.3900
C1C C6C 1.3900
C2C C3C 1.3900
C2C C7C 1.422(18)
C3C C4C 1.3900
C3C H3C 0.9500
C4C C5C 1.3900
C5C C6C 1.3900
C5C H5C 0.9500
C6C H6C 0.9500
C8C C9C 1.53(2)
C9C C10C 1.55(2)
C9C H9C1 0.9900
C9C H9C2 0.9900
C10C C11C 1.51(2)
C10C H10E 0.9900
C10C H10F 0.9900
C11C C12C 1.55(2)
C11C H11E 0.9900
C11C H11F 0.9900
C13C C14C 1.52(2)
C14C C15C 1.3900
C14C C19C 1.3900
C15C C16C 1.3900
C16C C17C 1.3900
C16C H16C 0.9500
C17C C18C 1.3900
C17C H17C 0.9500
C18C C19C 1.3900
C19C H19C 0.9500
Br1D C5D 1.906(10)
Br2D C18D 1.877(13)
N1D C7D 1.30(2)
N1D N2D 1.312(17)
N2D C8D 1.33(2)
N3D C12D 1.29(2)
N3D N4D 1.428(19)
N4D C13D 1.29(2)
O1D C2D 1.298(14)
O2D C7D 1.31(2)
O3D C8D 1.35(2)
O4D C12D 1.32(2)
O5D C13D 1.232(19)
O6D C15D 1.327(17)
C1D C2D 1.3900
C1D C6D 1.3900
C1D C7D 1.46(2)
C2D C3D 1.3900
C3D C4D 1.3900
C3D H3D 0.9500
C4D C5D 1.3900
C4D H4D 0.9500
C5D C6D 1.3900
C6D H6D 0.9500
C8D C9D 1.49(2)
C9D C10D 1.62(2)
C9D H9D1 0.9900
C9D H9D2 0.9900
C10D C11D 1.45(2)
C10D H10G 0.9900
C10D H10H 0.9900
C11D C12D 1.44(2)
C11D H11G 0.9900
C11D H11H 0.9900
C13D C14D 1.47(2)
C14D C15D 1.3900
C14D C19D 1.3900
C15D C16D 1.3900
C16D C17D 1.3900
C16D H16D 0.9500
C17D C18D 1.3900
C17D H17D 0.9500
C18D C19D 1.3900
C19D H19D 0.9500
Br1E C5E 1.887(11)
Br2E C18E 1.867(9)
N1E C7E 1.30(2)
N1E N2E 1.435(17)
N2E C8E 1.26(2)
N3E N4E 1.432(19)
N3E C12E 1.46(3)
N4E C13E 1.35(2)
O1E C2E 1.352(16)
O2E C7E 1.33(2)
O3E C8E 1.36(2)
O4E C12E 1.22(2)
O5E C13E 1.29(2)
O6E C15E 1.340(13)
C1E C2E 1.3900
C1E C6E 1.3900
C1E C7E 1.50(2)
C2E C3E 1.3900
C3E C4E 1.3900
C3E H3E 0.9500
C4E C5E 1.3900
C4E H4E 0.9500
C5E C6E 1.3900
C6E H6E 0.9500
C8E C9E 1.52(2)
C9E C10E 1.50(2)
C9E H9E1 0.9900
C9E H9E2 0.9900
C10E C11E 1.45(2)
C10E H10I 0.9900
C10E H10J 0.9900
C11E C12E 1.51(3)
C11E H11J 0.9900
C11E H11I 0.9900
C13E C14E 1.43(2)
C14E C15E 1.3900
C14E C19E 1.3900
C15E C16E 1.3900
C16E C17E 1.3900
C16E H16E 0.9500
C17E C18E 1.3900
C17E H17E 0.9500
C18E C19E 1.3900
C19E H19E 0.9500
C1U N1U 1.406(10)
C1U H1U1 0.9800
C1U H1U2 0.9800
C1U H1U3 0.9800
C2U N1U 1.409(10)
C2U H2U1 0.9800
C2U H2U2 0.9800
C2U H2U3 0.9800
C3U O1U 1.238(10)
C3U N1U 1.374(10)
C3U H3U 0.9500
C1V N1V 1.420(10)
C1V H1V1 0.9800
C1V H1V2 0.9800
C1V H1V3 0.9800
C2V N1V 1.416(10)
C2V H2V1 0.9799
C2V H2V2 0.9800
C2V H2V3 0.9800
C3V O1V 1.228(10)
C3V N1V 1.367(10)
C3V H3V 0.9500
C1W N1W 1.406(10)
C1W H1W1 0.9800
C1W H1W2 0.9800
C1W H1W3 0.9800
C2W N1W 1.421(10)
C2W H2W1 0.9800
C2W H2W2 0.9800
C2W H2W3 0.9800
C3W O1W 1.252(10)
C3W N1W 1.383(10)
C3W H3W 0.9500
C1S C2S 1.3900
C1S N1S 1.3900
C1S H1S 0.9500
C2S C3S 1.3900
C2S H2S 0.9500
C3S C4S 1.3900
C3S H3S 0.9500
C4S C5S 1.3900
C4S H4S 0.9500
C5S N1S 1.3900
C5S H5S 0.9500
O1F H1F1 0.9500
O1F H1F2 0.9500
O2F H2F1 0.9499
O2F H2F2 0.9500
O3F H3F1 0.9500
O3F H3F2 0.9500
C1T C2T 1.3900
C1T N1T 1.3900
C1T H1T 0.9500
C2T C3T 1.3900
C2T H2T 0.9500
C3T C4T 1.3900
C3T H3T 0.9500
C4T C5T 1.3900
C4T H4T 0.9500
C5T N1T 1.3900
C5T H5T 0.9500
O4F H4F1 0.9500
O4F H4F2 0.9501
O1X C3X 1.256(9)
N1X C3X 1.376(10)
N1X C1X 1.409(9)
N1X C2X 1.413(9)
C1X H1X1 0.9800
C1X H1X2 0.9800
C1X H1X3 0.9801
C2X H2X1 0.9800
C2X H2X2 0.9800
C2X H2X3 0.9800
C3X H3X 0.9500

loop_
_geom_torsion_atom_site_label_1
_geom_torsion_atom_site_label_2
_geom_torsion_atom_site_label_3
_geom_torsion_atom_site_label_4
_geom_torsion
C7A N1A N2A C8A -173.9(14)
Mn1 N1A N2A C8A -0.9(15)
C7A N1A N2A Mn10 9.1(16)
Mn1 N1A N2A Mn10 -177.9(6)
C12A N3A N4A C13A 178.7(14)
Mn5 N3A N4A C13A 6.5(14)
C12A N3A N4A Mn6 -3.7(15)
Mn5 N3A N4A Mn6 -175.9(6)
N1A Mn1 O3A C8A -2.9(11)
O5B Mn1 O3A C8A 175.1(11)
N1S Mn1 O3A C8A -98.1(11)
N3B Mn1 O3A C8A 100.3(11)
N4A Mn6 O4A C12A -5.6(11)
O5D Mn6 O4A C12A 173.5(11)
N3D Mn6 O4A C12A 98.9(12)
N1T Mn6 O4A C12A -100.7(11)
N4A Mn6 O6A C15A -8.8(13)
O5D Mn6 O6A C15A 171.9(13)
N3D Mn6 O6A C15A -113.5(13)
N1T Mn6 O6A C15A 86.3(12)
Mn1 O1A C1A C2A 7(2)
Mn1 O1A C1A C6A -173.1(9)
O1A C1A C2A C3A 179.4(17)
C6A C1A C2A C3A 0.0
O1A C1A C2A C7A -3.8(16)
C6A C1A C2A C7A 176.8(15)
C1A C2A C3A C4A 0.0
C7A C2A C3A C4A -177.0(14)
C2A C3A C4A C5A 0.0
C2A C3A C4A Br1A 172.5(11)
C3A C4A C5A C6A 0.0
Br1A C4A C5A C6A -172.4(12)
C4A C5A C6A C1A 0.0
O1A C1A C6A C5A -179.4(15)
C2A C1A C6A C5A 0.0
Mn10 O2A C7A N1A -16(3)
Mn10 O2A C7A C2A 164.9(10)
N2A N1A C7A O2A 3(3)
Mn1 N1A C7A O2A -167.8(15)
N2A N1A C7A C2A -178.4(13)
Mn1 N1A C7A C2A 11(3)
C1A C2A C7A O2A 174.2(12)
C3A C2A C7A O2A -9(2)
C1A C2A C7A N1A -5(2)
C3A C2A C7A N1A 172.2(13)
Mn1 O3A C8A N2A 4(2)
Mn1 O3A C8A C9A -171.8(11)
N1A N2A C8A O3A -2(2)
Mn10 N2A C8A O3A 173.2(12)
N1A N2A C8A C9A 173.7(13)
Mn10 N2A C8A C9A -11(3)
N1A N2A C8A Mn1 0.6(10)
Mn10 N2A C8A Mn1 175.5(16)
O3A C8A C9A C10A -147.1(15)
N2A C8A C9A C10A 37(2)
Mn1 C8A C9A C10A -162(2)
C8A C9A C10A C11A 60(2)
C9A C10A C11A C12A 54(2)
Mn6 O4A C12A N3A 6(2)
Mn6 O4A C12A C11A -170.7(11)
N4A N3A C12A O4A -2(2)
Mn5 N3A C12A O4A 164.7(13)
N4A N3A C12A C11A 175.3(13)
Mn5 N3A C12A C11A -18(3)
C10A C11A C12A O4A -141.3(16)
C10A C11A C12A N3A 42(2)
Mn5 O5A C13A N4A -23(2)
Mn5 O5A C13A C14A 165.5(9)
N3A N4A C13A O5A 8(2)
Mn6 N4A C13A O5A -168.8(11)
N3A N4A C13A C14A 179.6(12)
Mn6 N4A C13A C14A 2(2)
O5A C13A C14A C15A 171.8(11)
N4A C13A C14A C15A 0(2)
O5A C13A C14A C19A -17.0(18)
N4A C13A C14A C19A 171.3(12)
Mn6 O6A C15A C14A 13.4(17)
Mn6 O6A C15A C16A -165.6(8)
C19A C14A C15A O6A -178.9(13)
C13A C14A C15A O6A -8.2(15)
C19A C14A C15A C16A 0.0
C13A C14A C15A C16A 170.7(13)
O6A C15A C16A C17A 179.0(12)
C14A C15A C16A C17A 0.0
C15A C16A C17A C18A 0.0
C16A C17A C18A C19A 0.0
C16A C17A C18A Br2A -178.4(9)
C17A C18A C19A C14A 0.0
Br2A C18A C19A C14A 178.4(9)
C15A C14A C19A C18A 0.0
C13A C14A C19A C18A -171.6(12)
C7B N1B N2B C8B -179.4(15)
Mn4 N1B N2B C8B -1.2(16)
C7B N1B N2B Mn3 13.9(16)
Mn4 N1B N2B Mn3 -167.8(6)
C12B N3B N4B C13B 178.2(16)
Mn1 N3B N4B C13B -3.8(17)
C12B N3B N4B Mn2 2.8(18)
Mn1 N3B N4B Mn2 -179.2(6)
N1B Mn4 O1B C2B -0.1(13)
O5C Mn4 O1B C2B -179.8(12)
O1U Mn4 O1B C2B -96.1(12)
N3C Mn4 O1B C2B 104.3(12)
O2C Mn2 O6B C15B -179.4(13)
N4B Mn2 O6B C15B 4.3(14)
O1F Mn2 O6B C15B -88.2(14)
N2C Mn2 O6B C15B 106.2(14)
Mn4 O1B C2B C3B -179.9(8)
Mn4 O1B C2B C1B 0.2(17)
C6B C1B C2B O1B 179.9(12)
C7B C1B C2B O1B 0.2(14)
C6B C1B C2B C3B 0.0
C7B C1B C2B C3B -179.7(12)
O1B C2B C3B C4B -179.9(11)
C1B C2B C3B C4B 0.0
C2B C3B C4B C5B 0.0
C3B C4B C5B C6B 0.0
C3B C4B C5B Br1B -178.2(9)
C4B C5B C6B C1B 0.0
Br1B C5B C6B C1B 178.3(8)
C2B C1B C6B C5B 0.0
C7B C1B C6B C5B 179.7(12)
N2B N1B C7B O2B -1(2)
Mn4 N1B C7B O2B -179.2(11)
N2B N1B C7B C1B 178.9(13)
Mn4 N1B C7B C1B 1(2)
Mn3 O2B C7B N1B -16(2)
Mn3 O2B C7B C1B 164.2(10)
C2B C1B C7B N1B -1(2)
C6B C1B C7B N1B 179.5(13)
C2B C1B C7B O2B 179.3(10)
C6B C1B C7B O2B -0.3(18)
Mn4 O3B C8B N2B -3(2)
Mn4 O3B C8B C9B -174.5(13)
N1B N2B C8B O3B 3(2)
Mn3 N2B C8B O3B 160.4(13)
N1B N2B C8B C9B 174.6(14)
Mn3 N2B C8B C9B -28(3)
O3B C8B C9B C10B -44(2)
N2B C8B C9B C10B 144.0(16)
C8B C9B C10B C11B -162.6(16)
C9B C10B C11B C12B 72(2)
N4B N3B C12B O4B 2(2)
Mn1 N3B C12B O4B -175.2(12)
N4B N3B C12B C11B -170.0(14)
Mn1 N3B C12B C11B 13(3)
Mn2 O4B C12B N3B -5(2)
Mn2 O4B C12B C11B 166.6(11)
C10B C11B C12B N3B 92.6(19)
C10B C11B C12B O4B -79.9(18)
Mn1 O5B C13B N4B -2(2)
Mn1 O5B C13B C14B 177.1(11)
N3B N4B C13B O5B 4(2)
Mn2 N4B C13B O5B 178.6(12)
N3B N4B C13B C14B -175.3(13)
Mn2 N4B C13B C14B -1(2)
O5B C13B C14B C15B -178.3(13)
N4B C13B C14B C15B 1(2)
O5B C13B C14B C19B 1(2)
N4B C13B C14B C19B -179.1(12)
Mn2 O6B C15B C14B -5.2(18)
Mn2 O6B C15B C16B 176.7(8)
C19B C14B C15B O6B -178.1(14)
C13B C14B C15B O6B 1.7(15)
C19B C14B C15B C16B 0.0
C13B C14B C15B C16B 179.8(14)
O6B C15B C16B C17B 178.2(13)
C14B C15B C16B C17B 0.0
C15B C16B C17B C18B 0.0
C16B C17B C18B C19B 0.0
C16B C17B C18B Br2B 178.8(11)
C17B C18B C19B C14B 0.0
Br2B C18B C19B C14B -178.8(11)
C15B C14B C19B C18B 0.0
C13B C14B C19B C18B -179.8(12)
C7C N1C N2C C8C 159.8(16)
Mn3 N1C N2C C8C -17.4(18)
C7C N1C N2C Mn2 -12.8(17)
Mn3 N1C N2C Mn2 170.0(7)
C12C N3C N4C C13C 178.6(15)
Mn4 N3C N4C C13C 1.4(16)
C12C N3C N4C Mn5 9.8(16)
Mn4 N3C N4C Mn5 -167.4(6)
O6C Mn5 N4C C13C 9.8(16)
O4C Mn5 N4C C13C -176.3(17)
O5A Mn5 N4C C13C -119(2)
O1X Mn5 N4C C13C -85.2(16)
N3A Mn5 N4C C13C 97.6(17)
O6C Mn5 N4C N3C 175.7(10)
O4C Mn5 N4C N3C -10.3(10)
O5A Mn5 N4C N3C 47(3)
O1X Mn5 N4C N3C 80.8(11)
N3A Mn5 N4C N3C -96.5(11)
O3C Mn3 O1C C1C -37(3)
N1C Mn3 O1C C1C -25.5(11)
O2B Mn3 O1C C1C 155.4(10)
O2F Mn3 O1C C1C 71.9(10)
N2B Mn3 O1C C1C -128.1(10)
N4C Mn5 O6C C15C -3.5(12)
O4C Mn5 O6C C15C -36(3)
O5A Mn5 O6C C15C 165.5(11)
O1X Mn5 O6C C15C 83.2(11)
N3A Mn5 O6C C15C -122.0(11)
Mn3 O1C C1C C2C 21.0(14)
Mn3 O1C C1C C6C -161.6(7)
O1C C1C C2C C3C 177.3(11)
C6C C1C C2C C3C 0.0
O1C C1C C2C C7C 0.9(14)
C6C C1C C2C C7C -176.4(12)
C1C C2C C3C C4C 0.0
C7C C2C C3C C4C 176.6(11)
C2C C3C C4C C5C 0.0
C2C C3C C4C Br1C 179.9(9)
C3C C4C C5C C6C 0.0
Br1C C4C C5C C6C -179.9(9)
C4C C5C C6C C1C 0.0
O1C C1C C6C C5C -177.6(10)
C2C C1C C6C C5C 0.0
Mn2 O2C C7C N1C 29(2)
Mn2 O2C C7C C2C -156.2(10)
N2C N1C C7C O2C -7(2)
Mn3 N1C C7C O2C 169.6(11)
N2C N1C C7C C2C 177.9(13)
Mn3 N1C C7C C2C -5(2)
C1C C2C C7C O2C 176.3(11)
C3C C2C C7C O2C -0.2(18)
C1C C2C C7C N1C -9(2)
C3C C2C C7C N1C 174.9(12)
N1C N2C C8C O3C 12(2)
Mn2 N2C C8C O3C -179.9(12)
N1C N2C C8C C9C 174.8(14)
Mn2 N2C C8C C9C -17(3)
Mn3 O3C C8C N2C -1(2)
Mn3 O3C C8C C9C -163.1(12)
N2C C8C C9C C10C -107.3(19)
O3C C8C C9C C10C 55(2)
C8C C9C C10C C11C -60(2)
C9C C10C C11C C12C -177.8(14)
N4C N3C C12C O4C -2(2)
Mn4 N3C C12C O4C 173.4(11)
N4C N3C C12C C11C 174.5(13)
Mn4 N3C C12C C11C -10(3)
Mn5 O4C C12C N3C -6(2)
Mn5 O4C C12C C11C 177.3(11)
C10C C11C C12C N3C -110.0(17)
C10C C11C C12C O4C 67.1(19)
N3C N4C C13C O5C 7(3)
Mn5 N4C C13C O5C 174.0(12)
N3C N4C C13C C14C -177.0(13)
Mn5 N4C C13C C14C -10(3)
Mn4 O5C C13C N4C -13(2)
Mn4 O5C C13C C14C 170.9(9)
N4C C13C C14C C15C 3(2)
O5C C13C C14C C15C 179.2(10)
N4C C13C C14C C19C -178.0(13)
O5C C13C C14C C19C -1.6(17)
Mn5 O6C C15C C14C -1.4(16)
Mn5 O6C C15C C16C -177.8(7)
C19C C14C C15C O6C -176.1(13)
C13C C14C C15C O6C 3.2(14)
C19C C14C C15C C16C 0.0
C13C C14C C15C C16C 179.3(12)
O6C C15C C16C C17C 176.6(11)
C14C C15C C16C C17C 0.0
C15C C16C C17C C18C 0.0
C16C C17C C18C C19C 0.0
C16C C17C C18C Br2C -176.5(9)
C17C C18C C19C C14C 0.0
Br2C C18C C19C C14C 176.5(9)
C15C C14C C19C C18C 0.0
C13C C14C C19C C18C -179.3(12)
C7D N1D N2D C8D 176.7(17)
Mn9 N1D N2D C8D -7.6(18)
C7D N1D N2D Mn8 19.2(18)
Mn9 N1D N2D Mn8 -165.1(7)
C12D N3D N4D C13D 179.0(16)
Mn6 N3D N4D C13D 1.3(17)
C12D N3D N4D Mn7 -0.3(18)
Mn6 N3D N4D Mn7 -178.0(6)
O2E Mn9 O1D C2D -176.6(15)
N1D Mn9 O1D C2D 3.6(16)
O1V Mn9 O1D C2D -89.4(15)
N2E Mn9 O1D C2D 108.2(15)
Mn9 O1D C2D C3D 173.4(10)
Mn9 O1D C2D C1D -7(2)
C6D C1D C2D O1D -179.6(14)
C7D C1D C2D O1D 6.3(17)
C6D C1D C2D C3D 0.0
C7D C1D C2D C3D -174.1(15)
O1D C2D C3D C4D 179.7(13)
C1D C2D C3D C4D 0.0
C2D C3D C4D C5D 0.0
C3D C4D C5D C6D 0.0
C3D C4D C5D Br1D -179.5(9)
C4D C5D C6D C1D 0.0
Br1D C5D C6D C1D 179.6(9)
C2D C1D C6D C5D 0.0
C7D C1D C6D C5D 174.5(14)
N2D N1D C7D O2D -4(3)
Mn9 N1D C7D O2D -179.6(12)
N2D N1D C7D C1D 175.4(15)
Mn9 N1D C7D C1D 0(3)
Mn8 O2D C7D N1D -17(2)
Mn8 O2D C7D C1D 163.5(12)
C2D C1D C7D N1D -3(2)
C6D C1D C7D N1D -177.2(14)
C2D C1D C7D O2D 176.9(13)
C6D C1D C7D O2D 3(2)
N1D N2D C8D O3D 8(2)
Mn8 N2D C8D O3D 157.0(13)
N1D N2D C8D C9D 172.1(17)
Mn8 N2D C8D C9D -39(3)
Mn9 O3D C8D N2D -4(2)
Mn9 O3D C8D C9D -170.1(12)
N2D C8D C9D C10D 151.0(17)
O3D C8D C9D C10D -43(2)
C8D C9D C10D C11D -158.7(16)
C9D C10D C11D C12D 80(2)
N4D N3D C12D O4D 4(2)
Mn6 N3D C12D O4D -179.1(11)
N4D N3D C12D C11D -166.7(16)
Mn6 N3D C12D C11D 10(3)
Mn7 O4D C12D N3D -6(2)
Mn7 O4D C12D C11D 165.7(12)
C10D C11D C12D N3D 81(2)
C10D C11D C12D O4D -91(2)
Mn6 O5D C13D N4D 3(2)
Mn6 O5D C13D C14D 177.2(10)
N3D N4D C13D O5D -3(3)
Mn7 N4D C13D O5D 176.0(13)
N3D N4D C13D C14D -177.0(13)
Mn7 N4D C13D C14D 2(3)
O5D C13D C14D C15D -179.1(12)
N4D C13D C14D C15D -5(2)
O5D C13D C14D C19D 7.5(19)
N4D C13D C14D C19D -178.1(13)
Mn7 O6D C15D C16D 169.5(9)
Mn7 O6D C15D C14D -16(2)
C19D C14D C15D O6D -174.2(17)
C13D C14D C15D O6D 12.8(17)
C19D C14D C15D C16D 0.0
C13D C14D C15D C16D -173.0(14)
O6D C15D C16D C17D 175.1(14)
C14D C15D C16D C17D 0.0
C15D C16D C17D C18D 0.0
C16D C17D C18D C19D 0.0
C16D C17D C18D Br2D -179.2(10)
C17D C18D C19D C14D 0.0
Br2D C18D C19D C14D 179.2(10)
C15D C14D C19D C18D 0.0
C13D C14D C19D C18D 173.7(12)
O1E Mn10 N1E C7E 3.7(18)
O3E Mn10 N1E C7E 176.1(18)
O2A Mn10 N1E C7E -126(3)
O1W Mn10 N1E C7E -93.6(18)
N2A Mn10 N1E C7E 93.8(18)
O1E Mn10 N1E N2E 176.9(11)
O3E Mn10 N1E N2E -10.6(11)
O2A Mn10 N1E N2E 47(3)
O1W Mn10 N1E N2E 79.6(11)
N2A Mn10 N1E N2E -92.9(12)
C7E N1E N2E C8E -176.1(15)
Mn10 N1E N2E C8E 9.1(18)
C7E N1E N2E Mn9 7.0(16)
Mn10 N1E N2E Mn9 -167.8(7)
C12E N3E N4E C13E 168.1(15)
Mn7 N3E N4E C13E -14.3(16)
C12E N3E N4E Mn8 -9.4(16)
Mn7 N3E N4E Mn8 168.2(7)
N1E Mn10 O1E C2E -0.7(13)
O3E Mn10 O1E C2E -44(4)
O2A Mn10 O1E C2E 168.9(13)
O1W Mn10 O1E C2E 86.2(13)
N2A Mn10 O1E C2E -119.3(13)
N4E Mn8 O6E C15E -21.9(11)
O2D Mn8 O6E C15E 159.8(10)
O4F Mn8 O6E C15E 75.6(11)
N2D Mn8 O6E C15E -127.6(10)
Mn10 O1E C2E C1E -1.3(18)
Mn10 O1E C2E C3E -179.3(8)
C6E C1E C2E O1E -178.0(14)
C7E C1E C2E O1E 1.3(14)
C6E C1E C2E C3E 0.0
C7E C1E C2E C3E 179.3(12)
O1E C2E C3E C4E 178.2(12)
C1E C2E C3E C4E 0.0
C2E C3E C4E C5E 0.0
C3E C4E C5E C6E 0.0
C3E C4E C5E Br1E -178.5(9)
C4E C5E C6E C1E 0.0
Br1E C5E C6E C1E 178.5(9)
C2E C1E C6E C5E 0.0
C7E C1E C6E C5E -179.3(12)
N2E N1E C7E O2E -1(2)
Mn10 N1E C7E O2E 172.3(12)
N2E N1E C7E C1E -177.8(12)
Mn10 N1E C7E C1E -4(3)
Mn9 O2E C7E N1E -7(2)
Mn9 O2E C7E C1E 170.0(9)
C2E C1E C7E N1E 1(2)
C6E C1E C7E N1E -179.4(12)
C2E C1E C7E O2E -175.5(11)
C6E C1E C7E O2E 3.7(18)
N1E N2E C8E O3E 0(2)
Mn9 N2E C8E O3E 174.9(12)
N1E N2E C8E C9E 178.5(15)
Mn9 N2E C8E C9E -6(3)
Mn10 O3E C8E N2E -8(2)
Mn10 O3E C8E C9E 173.1(10)
N2E C8E C9E C10E -100(2)
O3E C8E C9E C10E 79.1(18)
C8E C9E C10E C11E 175.8(16)
C9E C10E C11E C12E -69(2)
Mn8 O4E C12E N3E 16(2)
Mn8 O4E C12E C11E -167.2(14)
N4E N3E C12E O4E -5(2)
Mn7 N3E C12E O4E 179.6(15)
N4E N3E C12E C11E 178.2(15)
Mn7 N3E C12E C11E 3(3)
C10E C11E C12E O4E 65(3)
C10E C11E C12E N3E -117.6(18)
Mn7 O5E C13E N4E 28(2)
Mn7 O5E C13E C14E -156.5(12)
N3E N4E C13E O5E -6(2)
Mn8 N4E C13E O5E 171.3(12)
N3E N4E C13E C14E 178.1(14)
Mn8 N4E C13E C14E -5(3)
O5E C13E C14E C15E 171.3(12)
N4E C13E C14E C15E -13(2)
O5E C13E C14E C19E -1(2)
N4E C13E C14E C19E 174.9(13)
Mn8 O6E C15E C16E -166.1(7)
Mn8 O6E C15E C14E 13.7(15)
C19E C14E C15E O6E -179.7(13)
C13E C14E C15E O6E 8.1(15)
C19E C14E C15E C16E 0.0
C13E C14E C15E C16E -172.1(13)
O6E C15E C16E C17E 179.8(11)
C14E C15E C16E C17E 0.0
C15E C16E C17E C18E 0.0
C16E C17E C18E C19E 0.0
C16E C17E C18E Br2E -178.6(10)
C17E C18E C19E C14E 0.0
Br2E C18E C19E C14E 178.7(9)
C15E C14E C19E C18E 0.0
C13E C14E C19E C18E 172.6(12)
O1U C3U N1U C2U 0.0(2)
N1U C3U O1U Mn4 -178.9(10)
O1V C3V N1V C2V 180.00(15)
O1V C3V N1V C1V 0.0(2)
N1V C3V O1V Mn9 175.8(11)
O1W C3W N1W C1W 0.0(2)
O1W C3W N1W C2W 179.99(14)
N1W C3W O1W Mn10 169.6(10)
N1S C1S C2S C3S 0.0
C1S C2S C3S C4S 0.0
C2S C3S C4S C5S 0.0
C3S C4S C5S N1S 0.0
C4S C5S N1S C1S 0.0
C4S C5S N1S Mn1 -165.7(13)
C2S C1S N1S C5S 0.0
C2S C1S N1S Mn1 163.7(15)
N1T C1T C2T C3T 0.0
C1T C2T C3T C4T 0.0
C2T C3T C4T C5T 0.0
C3T C4T C5T N1T 0.0
C4T C5T N1T C1T 0.0
C4T C5T N1T Mn6 177.4(8)
C2T C1T N1T C5T 0.0
C2T C1T N1T Mn6 -177.2(9)
Mn5 O1X C3X N1X -122.3(10)
C1X N1X C3X O1X 0.0(2)

loop_
_platon_squeeze_void_nr
_platon_squeeze_void_average_x
_platon_squeeze_void_average_y
_platon_squeeze_void_average_z
_platon_squeeze_void_volume
_platon_squeeze_void_count_electrons
_platon_squeeze_void_content
1 0.103 0.567 0.442 4263 1879 ' '
2 0.161 0.916 0.122 11 3 ' '
3 0.839 0.084 0.878 11 2 ' '
